data_7001504
loop_
_publ_author_name
'Li, Jin-Tang'
'Ma, Yun-Sheng'
'Li, Shao-Gang'
'Cao, Deng-Ke'
'Li, Yi-Zhi'
'Song, You'
'Zheng, Li-Min'

_publ_section_title
;
 Mixed-valent manganese phosphonate clusters prepared under
 microwave-assisted and ambient conditions
;
_journal_issue 25
_journal_name_full 'Dalton Transactions'
_journal_page_first 5029
_journal_page_last 5034
_journal_paper_doi 10.1039/b901121h
_journal_year 2009
_chemical_absolute_configuration unk
_chemical_formula_moiety 'C175 H137 Mn13 N8 O46 P10,0.3(H8 O4),0.6(H4 O2),H1.20 O0.60,19(H2 O)'
_chemical_formula_sum 'C175 H181 Mn13 N8 O68 P10'
_chemical_formula_weight 4508.20
_chemical_name_systematic
;
?
;
_space_group_IT_number 152
_symmetry_cell_setting trigonal
_symmetry_space_group_name_Hall 'P 31 2"'
_symmetry_space_group_name_H-M 'P 31 2 1'
_atom_sites_solution_hydrogens geom
_atom_sites_solution_primary direct
_atom_sites_solution_secondary difmap
_audit_creation_method SHELXL-97
_cell_angle_alpha 90.00
_cell_angle_beta 90.00
_cell_angle_gamma 120.00
_cell_formula_units_Z 3
_cell_length_a 27.879(16)
_cell_length_b 27.879(16)
_cell_length_c 32.24(3)
_cell_measurement_reflns_used 2020
_cell_measurement_temperature 291(2)
_cell_measurement_theta_max 23.02
_cell_measurement_theta_min 2.31
_cell_volume 21701(3)
_computing_cell_refinement SMART
_computing_data_collection 'SMART (Bruker, 2000)'
_computing_data_reduction 'SAINT (Bruker, 2000)'
_computing_molecular_graphics SHELXTL
_computing_publication_material SHELXTL
_computing_structure_refinement SHELXTL
_computing_structure_solution 'SHELXTL (Bruker, 2000)'
_diffrn_ambient_temperature 291(2)
_diffrn_measured_fraction_theta_full 0.999
_diffrn_measured_fraction_theta_max 0.999
_diffrn_measurement_device_type 'Bruker Smart Apex CCD '
_diffrn_measurement_method 'phi and omega scans'
_diffrn_radiation_monochromator graphite
_diffrn_radiation_source 'sealed tube'
_diffrn_radiation_type MoK\a
_diffrn_radiation_wavelength 0.71073
_diffrn_reflns_av_R_equivalents 0.0714
_diffrn_reflns_av_sigmaI/netI 0.0638
_diffrn_reflns_limit_h_max 34
_diffrn_reflns_limit_h_min -34
_diffrn_reflns_limit_k_max 34
_diffrn_reflns_limit_k_min -23
_diffrn_reflns_limit_l_max 39
_diffrn_reflns_limit_l_min -39
_diffrn_reflns_number 116989
_diffrn_reflns_theta_full 26.00
_diffrn_reflns_theta_max 26.00
_diffrn_reflns_theta_min 1.80
_exptl_absorpt_coefficient_mu 0.662
_exptl_absorpt_correction_T_max 0.8574
_exptl_absorpt_correction_T_min 0.8262
_exptl_absorpt_correction_type multi-scan
_exptl_absorpt_process_details 'SADABS; Bruker, 2000'
_exptl_crystal_density_diffrn 1.035
_exptl_crystal_density_method 'not measured'
_exptl_crystal_F_000 6918
_exptl_crystal_size_max 0.30
_exptl_crystal_size_mid 0.26
_exptl_crystal_size_min 0.24
_refine_diff_density_max 0.871
_refine_diff_density_min -0.506
_refine_diff_density_rms 0.057
_refine_ls_abs_structure_details 'Flack H D (1983), Acta Cryst. A39, 876-881'
_refine_ls_abs_structure_Flack 0.021(9)
_refine_ls_extinction_method none
_refine_ls_goodness_of_fit_ref 1.053
_refine_ls_hydrogen_treatment constr
_refine_ls_matrix_type fullcycle
_refine_ls_number_parameters 1457
_refine_ls_number_reflns 28478
_refine_ls_number_restraints 0
_refine_ls_restrained_S_all 1.053
_refine_ls_R_factor_all 0.0606
_refine_ls_R_factor_gt 0.0512
_refine_ls_shift/su_max 0.000
_refine_ls_shift/su_mean 0.000
_refine_ls_structure_factor_coef Fsqd
_refine_ls_weighting_details 'calc w=1/[\s^2^(Fo^2^)+(0.06P)^2^+1.99P] where P=(Fo^2^+2Fc^2^)/3'
_refine_ls_weighting_scheme calc
_refine_ls_wR_factor_gt 0.1089
_refine_ls_wR_factor_ref 0.1114
_reflns_number_gt 24585
_reflns_number_total 28478
_reflns_threshold_expression >2sigma(I)
_cod_data_source_file b901121h.txt
_cod_data_source_block 70306a
_cod_depositor_comments
;
The following automatic conversions were performed:
'_symmetry_cell_setting' value 'Trigonal' changed to 'trigonal' according
to '/home/saulius/struct/CIF-dictionaries/cif_core.dic' dictionary named
'cif_core.dic' version 2.4.1 from
2010-06-29.

'_exptl_absorpt_correction_type' value 'MULTI-SCAN' changed
to 'multi-scan' according to
'/home/saulius/struct/CIF-dictionaries/cif_core.dic' dictionary named
'cif_core.dic' version 2.4.1 from
2010-06-29.

'_refine_ls_hydrogen_treatment' value 'CONSTR' changed to
'constr' according to '/home/saulius/struct/CIF-dictionaries/cif_core.dic'
dictionary named 'cif_core.dic' version 2.4.1 from 2010-06-29.

Automatic conversion script
Id: cif_fix_enum 1527 2010-12-29 10:47:43Z saulius 
;
_cod_original_cell_volume 21700(26)
_cod_original_sg_symbol_Hall 'P 31 2" '
_cod_original_sg_symbol_H-M 'P3(1)21 '
_cod_database_code 7001504

loop_
_symmetry_equiv_pos_as_xyz
'x, y, z'
'-y, x-y, z+1/3'
'-x+y, -x, z+2/3'
'y, x, -z'
'x-y, -y, -z+2/3'
'-x, -x+y, -z+1/3'

loop_
_atom_site_label
_atom_site_type_symbol
_atom_site_fract_x
_atom_site_fract_y
_atom_site_fract_z
_atom_site_U_iso_or_equiv
_atom_site_adp_type
_atom_site_occupancy
_atom_site_symmetry_multiplicity
_atom_site_calc_flag
_atom_site_refinement_flags
_atom_site_disorder_assembly
_atom_site_disorder_group
C1 C 0.26934(14) 0.64427(14) 0.60973(10) 0.0304(7) Uani 1 1 d . . .
C2 C 0.30160(13) 0.62167(14) 0.59813(10) 0.0276(7) Uani 1 1 d . . .
H2A H 0.2850 0.5867 0.5860 0.033 Uiso 1 1 calc R . .
C3 C 0.35983(14) 0.65120(15) 0.60450(12) 0.0346(8) Uani 1 1 d . . .
H3A H 0.3825 0.6378 0.5952 0.041 Uiso 1 1 calc R . .
C4 C 0.38121(14) 0.70167(15) 0.62562(11) 0.0341(8) Uani 1 1 d . . .
H4A H 0.4187 0.7202 0.6323 0.041 Uiso 1 1 calc R . .
C5 C 0.35086(14) 0.72548(15) 0.63702(11) 0.0354(8) Uani 1 1 d . . .
C6 C 0.37534(17) 0.77684(16) 0.65661(12) 0.0413(9) Uani 1 1 d . . .
H6A H 0.4131 0.7955 0.6622 0.050 Uiso 1 1 calc R . .
C7 C 0.34390(16) 0.79988(16) 0.66762(11) 0.0378(8) Uani 1 1 d . . .
H7A H 0.3602 0.8339 0.6812 0.045 Uiso 1 1 calc R . .
C8 C 0.28764(16) 0.77271(15) 0.65860(11) 0.0370(8) Uani 1 1 d . . .
H8A H 0.2667 0.7891 0.6655 0.044 Uiso 1 1 calc R . .
C9 C 0.26236(15) 0.72113(15) 0.63938(11) 0.0360(8) Uani 1 1 d . . .
H9A H 0.2245 0.7023 0.6341 0.043 Uiso 1 1 calc R . .
C10 C 0.29483(15) 0.69824(15) 0.62812(10) 0.0317(7) Uani 1 1 d . . .
C11 C 0.14478(14) 0.33984(14) 0.58951(10) 0.0298(7) Uani 1 1 d . . .
C12 C 0.14839(15) 0.31198(14) 0.62367(10) 0.0318(7) Uani 1 1 d . . .
H12A H 0.1327 0.3142 0.6485 0.038 Uiso 1 1 calc R . .
C13 C 0.17413(15) 0.28133(16) 0.62230(12) 0.0382(8) Uani 1 1 d . . .
H13A H 0.1753 0.2624 0.6457 0.046 Uiso 1 1 calc R . .
C14 C 0.19828(18) 0.27898(18) 0.58586(13) 0.0443(9) Uani 1 1 d . . .
H14A H 0.2161 0.2583 0.5848 0.053 Uiso 1 1 calc R . .
C15 C 0.19680(16) 0.30656(17) 0.55083(11) 0.0382(9) Uani 1 1 d . . .
C16 C 0.22176(18) 0.30552(19) 0.51368(13) 0.0483(10) Uani 1 1 d . . .
H16A H 0.2452 0.2907 0.5135 0.058 Uiso 1 1 calc R . .
C17 C 0.21295(18) 0.32565(18) 0.47706(12) 0.0477(10) Uani 1 1 d . . .
H17A H 0.2242 0.3174 0.4522 0.057 Uiso 1 1 calc R . .
C18 C 0.18652(17) 0.35952(18) 0.47616(12) 0.0455(10) Uani 1 1 d . . .
H18E H 0.1830 0.3756 0.4519 0.055 Uiso 1 1 calc R . .
C19 C 0.16661(17) 0.36609(16) 0.51501(11) 0.0385(8) Uani 1 1 d . . .
H19A H 0.1514 0.3890 0.5172 0.046 Uiso 1 1 calc R . .
C20 C 0.17000(14) 0.33674(15) 0.55192(11) 0.0328(7) Uani 1 1 d . . .
C21 C -0.09091(15) 0.16935(13) 0.58051(10) 0.0307(7) Uani 1 1 d . . .
C22 C -0.14296(16) 0.12974(14) 0.58490(12) 0.0371(8) Uani 1 1 d . . .
H22A H -0.1682 0.1379 0.5973 0.045 Uiso 1 1 calc R . .
C23 C -0.16048(17) 0.07701(15) 0.57152(12) 0.0423(9) Uani 1 1 d . . .
H23A H -0.1967 0.0489 0.5762 0.051 Uiso 1 1 calc R . .
C24 C -0.12221(17) 0.06591(18) 0.55034(14) 0.0476(10) Uani 1 1 d . . .
H24A H -0.1340 0.0305 0.5402 0.057 Uiso 1 1 calc R . .
C25 C -0.06583(16) 0.10842(17) 0.54451(13) 0.0423(9) Uani 1 1 d . . .
C26 C -0.02694(18) 0.09846(18) 0.52289(12) 0.0428(9) Uani 1 1 d . . .
H26A H -0.0388 0.0634 0.5121 0.051 Uiso 1 1 calc R . .
C27 C 0.02263(17) 0.13525(16) 0.51795(11) 0.0375(8) Uani 1 1 d . . .
H27A H 0.0469 0.1273 0.5039 0.045 Uiso 1 1 calc R . .
C28 C 0.04205(18) 0.19083(18) 0.53441(12) 0.0412(9) Uani 1 1 d . . .
H28A H 0.0787 0.2189 0.5317 0.049 Uiso 1 1 calc R . .
C29 C 0.00422(16) 0.19905(16) 0.55363(11) 0.0391(9) Uani 1 1 d . . .
H29A H 0.0151 0.2345 0.5633 0.047 Uiso 1 1 calc R . .
C30 C -0.04984(16) 0.15811(15) 0.55991(12) 0.0355(8) Uani 1 1 d . . .
C31 C -0.15154(14) 0.37827(15) 0.52575(10) 0.0314(7) Uani 1 1 d . . .
C32 C -0.14805(15) 0.36667(14) 0.48517(10) 0.0299(7) Uani 1 1 d . . .
H32A H -0.1181 0.3636 0.4758 0.036 Uiso 1 1 calc R . .
C33 C -0.19104(16) 0.35924(15) 0.45703(11) 0.0369(8) Uani 1 1 d . . .
H33A H -0.1889 0.3514 0.4293 0.044 Uiso 1 1 calc R . .
C34 C -0.23468(15) 0.36357(16) 0.47054(11) 0.0379(8) Uani 1 1 d . . .
H34A H -0.2614 0.3597 0.4514 0.046 Uiso 1 1 calc R . .
C35 C -0.24116(16) 0.37343(17) 0.51147(11) 0.0386(8) Uani 1 1 d . . .
C36 C -0.28382(17) 0.37917(17) 0.52803(12) 0.0404(9) Uani 1 1 d . . .
H36A H -0.3113 0.3753 0.5097 0.048 Uiso 1 1 calc R . .
C37 C -0.28987(15) 0.38963(16) 0.56728(12) 0.0383(8) Uani 1 1 d . . .
H37A H -0.3213 0.3902 0.5763 0.046 Uiso 1 1 calc R . .
C38 C -0.24714(15) 0.39965(16) 0.59406(12) 0.0368(8) Uani 1 1 d . . .
H38A H -0.2490 0.4096 0.6213 0.044 Uiso 1 1 calc R . .
C39 C -0.20379(15) 0.39574(15) 0.58256(11) 0.0339(8) Uani 1 1 d . . .
H39A H -0.1771 0.4012 0.6022 0.041 Uiso 1 1 calc R . .
C40 C -0.19671(15) 0.38338(15) 0.54089(11) 0.0329(8) Uani 1 1 d . . .
C41 C -0.03675(14) 0.59407(15) 0.54812(11) 0.0359(8) Uani 1 1 d . . .
C42 C -0.07915(15) 0.54170(15) 0.53497(10) 0.0335(8) Uani 1 1 d . . .
H42A H -0.0808 0.5098 0.5452 0.040 Uiso 1 1 calc R . .
C43 C -0.11981(15) 0.53756(17) 0.50579(12) 0.0374(8) Uani 1 1 d . . .
H43A H -0.1491 0.5027 0.4991 0.045 Uiso 1 1 calc R . .
C44 C -0.11705(15) 0.58249(17) 0.48774(11) 0.0370(8) Uani 1 1 d . . .
H44A H -0.1412 0.5786 0.4664 0.044 Uiso 1 1 calc R . .
C45 C -0.07620(16) 0.63637(17) 0.50199(13) 0.0410(9) Uani 1 1 d . . .
C46 C -0.07574(17) 0.68416(18) 0.48704(13) 0.0450(10) Uani 1 1 d . . .
H46A H -0.1030 0.6810 0.4688 0.054 Uiso 1 1 calc R . .
C47 C -0.03362(18) 0.73657(17) 0.49999(13) 0.0450(9) Uani 1 1 d . . .
H47A H -0.0321 0.7681 0.4890 0.054 Uiso 1 1 calc R . .
C48 C 0.00666(16) 0.74240(16) 0.52946(13) 0.0402(9) Uani 1 1 d . . .
H48A H 0.0324 0.7774 0.5391 0.048 Uiso 1 1 calc R . .
C49 C 0.00791(15) 0.70014(15) 0.54281(12) 0.0361(8) Uani 1 1 d . . .
H49A H 0.0364 0.7050 0.5604 0.043 Uiso 1 1 calc R . .
C50 C -0.03429(15) 0.64445(15) 0.53115(10) 0.0318(7) Uani 1 1 d . . .
C51 C 0.20791(13) 0.69693(14) 0.49276(10) 0.0292(7) Uani 1 1 d . . .
H51A H 0.2290 0.6813 0.5012 0.035 Uiso 1 1 calc R . .
C52 C 0.23227(14) 0.74560(14) 0.46665(10) 0.0338(8) Uani 1 1 d . . .
H52A H 0.2684 0.7596 0.4573 0.041 Uiso 1 1 calc R . .
C53 C 0.20530(16) 0.77017(14) 0.45592(11) 0.0383(8) Uani 1 1 d . . .
H53A H 0.2214 0.8019 0.4395 0.046 Uiso 1 1 calc R . .
C54 C 0.14908(16) 0.74620(14) 0.47051(12) 0.0375(8) Uani 1 1 d . . .
H54A H 0.1280 0.7628 0.4648 0.045 Uiso 1 1 calc R . .
C55 C 0.12684(13) 0.69635(13) 0.49396(11) 0.0295(7) Uani 1 1 d . . .
H55A H 0.0898 0.6790 0.5017 0.035 Uiso 1 1 calc R . .
C56 C 0.02839(16) 0.31791(14) 0.47305(11) 0.0358(8) Uani 1 1 d . . .
H56A H 0.0328 0.2947 0.4915 0.043 Uiso 1 1 calc R . .
C57 C 0.03768(17) 0.31537(16) 0.43096(12) 0.0412(9) Uani 1 1 d . . .
H57A H 0.0480 0.2905 0.4211 0.049 Uiso 1 1 calc R . .
C58 C 0.03125(18) 0.35067(17) 0.40368(12) 0.0464(10) Uani 1 1 d . . .
H58A H 0.0376 0.3495 0.3755 0.056 Uiso 1 1 calc R . .
C59 C 0.01548(17) 0.38739(17) 0.41823(11) 0.0408(8) Uani 1 1 d . . .
H59A H 0.0110 0.4105 0.3998 0.049 Uiso 1 1 calc R . .
C60 C 0.00646(16) 0.38965(14) 0.46002(11) 0.0372(8) Uani 1 1 d . . .
H60A H -0.0039 0.4146 0.4698 0.045 Uiso 1 1 calc R . .
C61 C -0.24245(15) 0.19885(16) 0.65170(12) 0.0413(9) Uani 1 1 d . . .
H61A H -0.2231 0.1796 0.6518 0.050 Uiso 1 1 calc R . .
C62 C -0.29626(16) 0.16793(16) 0.64887(13) 0.0407(9) Uani 1 1 d . . .
H62A H -0.3134 0.1295 0.6489 0.049 Uiso 1 1 calc R . .
C63 C -0.32519(15) 0.19332(15) 0.64600(12) 0.0394(9) Uani 1 1 d . . .
H63A H -0.3636 0.1726 0.6449 0.047 Uiso 1 1 calc R . .
C64 C -0.29825(14) 0.25213(15) 0.64463(12) 0.0370(8) Uani 1 1 d . . .
H64A H -0.3167 0.2719 0.6416 0.044 Uiso 1 1 calc R . .
C65 C -0.24012(14) 0.27700(15) 0.64848(11) 0.0321(7) Uani 1 1 d . . .
H65A H -0.2200 0.3154 0.6465 0.038 Uiso 1 1 calc R . .
C66 C -0.17747(15) 0.54958(17) 0.60606(11) 0.0383(8) Uani 1 1 d . . .
H66A H -0.1790 0.5177 0.6164 0.046 Uiso 1 1 calc R . .
C67 C -0.22036(16) 0.54551(17) 0.58269(13) 0.0406(9) Uani 1 1 d . . .
H67A H -0.2516 0.5115 0.5771 0.049 Uiso 1 1 calc R . .
C68 C -0.21501(17) 0.59328(18) 0.56814(13) 0.0453(9) Uani 1 1 d . . .
H68A H -0.2438 0.5907 0.5520 0.054 Uiso 1 1 calc R . .
C69 C -0.17438(16) 0.64131(18) 0.57446(12) 0.0407(9) Uani 1 1 d . . .
H69A H -0.1741 0.6729 0.5647 0.049 Uiso 1 1 calc R . .
C70 C -0.12824(15) 0.64456(17) 0.59780(11) 0.0347(8) Uani 1 1 d . . .
H70A H -0.0959 0.6785 0.6007 0.042 Uiso 1 1 calc R . .
C71 C 0.16003(16) 0.53036(15) 0.48617(12) 0.0387(9) Uani 1 1 d . . .
C72 C 0.18436(17) 0.52334(16) 0.44927(11) 0.0394(9) Uani 1 1 d . . .
C73 C 0.17674(18) 0.47364(17) 0.43623(12) 0.0425(9) Uani 1 1 d . . .
H73A H 0.1543 0.4412 0.4508 0.051 Uiso 1 1 calc R . .
C74 C 0.20275(17) 0.47325(18) 0.40165(13) 0.0468(10) Uani 1 1 d . . .
H74A H 0.1937 0.4386 0.3914 0.056 Uiso 1 1 calc R . .
C75 C 0.24141(18) 0.51815(18) 0.37928(14) 0.0493(10) Uani 1 1 d . . .
H75A H 0.2606 0.5141 0.3573 0.059 Uiso 1 1 calc R . .
C76 C 0.25031(18) 0.57049(17) 0.39149(12) 0.0458(10) Uani 1 1 d . . .
H76A H 0.2719 0.6020 0.3757 0.055 Uiso 1 1 calc R . .
C77 C 0.22578(16) 0.57299(18) 0.42781(11) 0.0421(9) Uani 1 1 d . . .
H77A H 0.2359 0.6075 0.4391 0.051 Uiso 1 1 calc R . .
C78 C 0.02430(16) 0.52787(15) 0.48345(11) 0.0360(8) Uani 1 1 d . . .
C79 C 0.00612(16) 0.52016(18) 0.43937(12) 0.0412(9) Uani 1 1 d . . .
C80 C 0.04611(17) 0.54704(16) 0.40702(11) 0.0419(9) Uani 1 1 d . . .
H80A H 0.0836 0.5693 0.4129 0.050 Uiso 1 1 calc R . .
C81 C 0.02628(17) 0.53833(17) 0.36623(12) 0.0442(10) Uani 1 1 d . . .
H81A H 0.0504 0.5578 0.3447 0.053 Uiso 1 1 calc R . .
C82 C -0.02825(17) 0.50140(18) 0.35768(12) 0.0459(10) Uani 1 1 d . . .
H82A H -0.0392 0.4954 0.3300 0.055 Uiso 1 1 calc R . .
C83 C -0.06683(18) 0.47326(18) 0.38686(13) 0.0463(10) Uani 1 1 d . . .
H83A H -0.1034 0.4478 0.3803 0.056 Uiso 1 1 calc R . .
C84 C -0.04765(17) 0.48519(17) 0.42750(12) 0.0439(10) Uani 1 1 d . . .
H84A H -0.0736 0.4679 0.4485 0.053 Uiso 1 1 calc R . .
C85 C 0.0000 0.73427(18) 0.6667 0.0335(11) Uani 1 2 d S . .
C86 C 0.0000 0.78604(19) 0.6667 0.0395(12) Uani 1 2 d S . .
C87 C -0.04655(18) 0.79074(18) 0.66653(12) 0.0440(9) Uani 1 1 d . . .
H87A H -0.0804 0.7580 0.6652 0.053 Uiso 1 1 calc R . .
C88 C -0.04814(18) 0.84144(17) 0.66828(13) 0.0452(9) Uani 1 1 d . . .
H88A H -0.0820 0.8402 0.6705 0.054 Uiso 1 1 calc R . .
C89 C 0.0000 0.8917(2) 0.6667 0.0414(13) Uani 1 2 d S . .
H89A H 0.0000 0.9250 0.6667 0.050 Uiso 1 2 d SR . .
Mn1 Mn 0.11335(2) 0.48497(2) 0.570537(18) 0.03680(13) Uani 1 1 d . . .
Mn2 Mn 0.00954(2) 0.48261(2) 0.571242(15) 0.02997(12) Uani 1 1 d . . .
Mn3 Mn 0.11852(2) 0.59986(2) 0.536457(17) 0.03634(12) Uani 1 1 d . . .
Mn4 Mn -0.00577(2) 0.35356(2) 0.555642(14) 0.02644(10) Uani 1 1 d . . .
Mn5 Mn -0.12152(2) 0.30259(2) 0.645119(17) 0.02895(12) Uani 1 1 d . . .
Mn6 Mn -0.06763(2) 0.60502(2) 0.661219(15) 0.02571(10) Uani 1 1 d . . .
Mn7 Mn 0.0000 0.31670(2) 0.6667 0.02229(13) Uani 1 2 d S . .
N1 N 0.15531(12) 0.67451(12) 0.50479(9) 0.0305(6) Uani 1 1 d . . .
N2 N 0.01266(12) 0.35479(11) 0.48785(8) 0.0303(6) Uani 1 1 d . . .
N3 N -0.21178(12) 0.25248(13) 0.65442(10) 0.0347(7) Uani 1 1 d . . .
N4 N -0.13148(13) 0.60130(13) 0.61448(9) 0.0352(7) Uani 1 1 d . . .
O1 O 0.18593(10) 0.54726(10) 0.58514(8) 0.0332(5) Uani 1 1 d . . .
O2 O 0.17603(10) 0.63231(10) 0.57601(7) 0.0312(5) Uani 1 1 d . . .
O3 O 0.16907(10) 0.59223(10) 0.64638(8) 0.0368(6) Uani 1 1 d . . .
O4 O 0.14009(10) 0.43402(10) 0.58186(8) 0.0349(6) Uani 1 1 d . . .
O5 O 0.05438(9) 0.34261(10) 0.56571(7) 0.0302(5) Uani 1 1 d . . .
O6 O 0.08573(9) 0.36983(10) 0.63909(7) 0.0293(5) Uani 1 1 d . . .
O7 O -0.05182(10) 0.27411(9) 0.55760(7) 0.0316(5) Uani 1 1 d . . .
O8 O -0.12370(9) 0.23711(10) 0.61354(7) 0.0311(5) Uani 1 1 d . . .
O9 O -0.02658(9) 0.25582(9) 0.63011(7) 0.0281(5) Uani 1 1 d . . .
O10 O -0.06627(10) 0.43194(9) 0.58291(7) 0.0308(5) Uani 1 1 d . . .
O11 O -0.06691(9) 0.35891(9) 0.53634(7) 0.0298(5) Uani 1 1 d . . .
O12 O -0.13993(9) 0.33161(9) 0.59467(7) 0.0289(5) Uani 1 1 d . . .
O13 O -0.00645(9) 0.53636(9) 0.59462(7) 0.0296(5) Uani 1 1 d . . .
O14 O 0.06887(10) 0.62816(10) 0.56696(8) 0.0363(6) Uani 1 1 d . . .
O15 O 0.00433(9) 0.62499(9) 0.62371(7) 0.0257(5) Uani 1 1 d . . .
O16 O 0.13193(10) 0.48600(10) 0.50719(8) 0.0323(5) Uani 1 1 d . . .
O17 O 0.16607(11) 0.57812(10) 0.49559(8) 0.0363(6) Uani 1 1 d . . .
O18 O -0.00548(10) 0.49091(10) 0.50735(7) 0.0309(5) Uani 1 1 d . . .
O19 O 0.06485(10) 0.57209(9) 0.49152(8) 0.0299(5) Uani 1 1 d . . .
O20 O -0.04480(10) 0.68961(10) 0.66872(8) 0.0348(6) Uani 1 1 d . . .
O21 O 0.08473(10) 0.53276(9) 0.56736(7) 0.0300(5) Uani 1 1 d . . .
H21A H 0.0921 0.5476 0.5956 0.036 Uiso 1 1 calc R . .
O22 O 0.03490(10) 0.42983(9) 0.56792(6) 0.0299(5) Uani 1 1 d . . .
O23 O -0.02742(9) 0.34994(9) 0.62913(7) 0.0261(5) Uani 1 1 d . . .
O1W O 0.3620(3) 0.8652(3) 0.7596(2) 0.0410(16) Uani 0.40 1 d P . .
H1X H 0.3875 0.8581 0.7540 0.049 Uiso 0.40 1 d PR . .
H1Y H 0.3740 0.8996 0.7562 0.049 Uiso 0.40 1 d PR . .
O2W O 0.8694(3) 0.1523(3) 0.4478(2) 0.053(2) Uani 0.40 1 d P . .
H2X H 0.8530 0.1281 0.4666 0.064 Uiso 0.40 1 d PR . .
H2Y H 0.8532 0.1398 0.4247 0.064 Uiso 0.40 1 d PR . .
O3W O 0.0112(4) 0.6784(4) 0.3918(3) 0.058(3) Uani 0.30 1 d P . .
H3X H 0.0051 0.6860 0.4160 0.070 Uiso 0.30 1 d PR . .
H3Y H 0.0262 0.7077 0.3771 0.070 Uiso 0.30 1 d PR . .
O4W O 0.5332(4) 0.1442(4) 0.6932(3) 0.047(2) Uani 0.30 1 d P . .
H4X H 0.5169 0.1608 0.6838 0.057 Uiso 0.30 1 d PR . .
H4Y H 0.5679 0.1667 0.6944 0.057 Uiso 0.30 1 d PR . .
O5W O 0.0129(4) 0.6014(4) 0.2418(3) 0.043(2) Uani 0.30 1 d P . .
H5X H -0.0194 0.5899 0.2515 0.051 Uiso 0.30 1 d PR . .
H5Y H 0.0316 0.6365 0.2435 0.051 Uiso 0.30 1 d PR . .
O6W O 0.4511(4) 0.8506(4) 0.7630(3) 0.048(2) Uani 0.30 1 d P . .
H6X H 0.4357 0.8257 0.7815 0.057 Uiso 0.30 1 d PR . .
H6Y H 0.4837 0.8565 0.7585 0.057 Uiso 0.30 1 d PR . .
O7W O 0.6472(4) 0.1630(4) 0.7473(3) 0.046(2) Uani 0.30 1 d P . .
H7X H 0.6172 0.1320 0.7480 0.055 Uiso 0.30 1 d PR . .
H7Y H 0.6647 0.1652 0.7252 0.055 Uiso 0.30 1 d PR . .
O8W O 0.9769(3) 0.0231(4) 0.4537(3) 0.038(2) Uani 0.30 1 d P . .
H8Y H 1.0055 0.0433 0.4392 0.046 Uiso 0.30 1 d PR . .
H8X H 0.9557 -0.0040 0.4382 0.046 Uiso 0.30 1 d PR . .
O9W O 0.4927(4) 0.7997(4) 0.5809(3) 0.053(3) Uani 0.30 1 d P . .
H9X H 0.5234 0.8104 0.5932 0.063 Uiso 0.30 1 d PR . .
H9Y H 0.4919 0.7830 0.5587 0.063 Uiso 0.30 1 d PR . .
O10W O 0.9231(4) 0.3052(4) 0.2891(3) 0.052(3) Uani 0.30 1 d P . .
H10X H 0.9543 0.3283 0.2787 0.062 Uiso 0.30 1 d PR . .
H10Y H 0.9277 0.2867 0.3080 0.062 Uiso 0.30 1 d PR . .
O11W O 0.9681(4) 0.4316(4) 0.2215(3) 0.048(2) Uani 0.30 1 d P . .
H11X H 0.9398 0.4308 0.2109 0.057 Uiso 0.30 1 d PR . .
H11Y H 0.9856 0.4607 0.2362 0.057 Uiso 0.30 1 d PR . .
O12W O 0.6699(4) 0.5516(4) 0.4437(3) 0.042(2) Uani 0.30 1 d P . .
H12X H 0.6888 0.5866 0.4464 0.050 Uiso 0.30 1 d PR . .
H12Y H 0.6390 0.5427 0.4324 0.050 Uiso 0.30 1 d PR . .
O13W O 0.9149(4) 0.9597(4) 0.6554(3) 0.038(2) Uani 0.30 1 d P . .
H13X H 0.9248 0.9892 0.6691 0.045 Uiso 0.30 1 d PR . .
H13Y H 0.9134 0.9657 0.6297 0.045 Uiso 0.30 1 d PR . .
O14W O 0.8181(4) 0.6807(4) 0.6844(3) 0.043(2) Uani 0.30 1 d P . .
H14X H 0.8090 0.6718 0.7096 0.052 Uiso 0.30 1 d PR . .
H14Y H 0.7900 0.6626 0.6690 0.052 Uiso 0.30 1 d PR . .
O15W O 0.7846(4) 0.9223(4) 0.6959(3) 0.049(2) Uani 0.30 1 d P . .
H15X H 0.8031 0.9255 0.7177 0.059 Uiso 0.30 1 d PR . .
H15Y H 0.8052 0.9289 0.6747 0.059 Uiso 0.30 1 d PR . .
O16W O 0.8260(4) 0.7903(4) 0.5523(3) 0.051(2) Uani 0.30 1 d P . .
H16X H 0.8559 0.8181 0.5440 0.061 Uiso 0.30 1 d PR . .
H16Y H 0.8335 0.7714 0.5691 0.061 Uiso 0.30 1 d PR . .
O17W O 0.8590(4) 0.2730(3) 0.4250(3) 0.0360(18) Uani 0.30 1 d P . .
H17X H 0.8382 0.2861 0.4315 0.043 Uiso 0.30 1 d PR . .
H17Y H 0.8510 0.2449 0.4400 0.043 Uiso 0.30 1 d PR . .
O18W O 0.0300(3) 0.6540(3) 0.0250(2) 0.0330(18) Uani 0.30 1 d P . .
H18X H 0.0582 0.6747 0.0103 0.040 Uiso 0.30 1 d PR . .
H18Y H 0.0077 0.6664 0.0247 0.040 Uiso 0.30 1 d PR . .
O19W O 0.1850(3) 0.9980(3) 0.0777(2) 0.0325(18) Uani 0.30 1 d P . .
H19X H 0.1632 1.0022 0.0616 0.039 Uiso 0.30 1 d PR . .
H19Y H 0.1699 0.9871 0.1013 0.039 Uiso 0.30 1 d PR . .
O20W O 0.9557(3) 0.8334(3) 0.5639(2) 0.0325(18) Uani 0.30 1 d P . .
H20X H 0.9794 0.8230 0.5606 0.039 Uiso 0.30 1 d PR . .
H20Y H 0.9726 0.8680 0.5593 0.039 Uiso 0.30 1 d PR . .
O21W O 0.1490(4) 0.0320(4) 0.3640(2) 0.0377(19) Uani 0.30 1 d P . .
H21X H 0.1465 0.0439 0.3403 0.045 Uiso 0.30 1 d PR . .
H21Y H 0.1428 -0.0010 0.3618 0.045 Uiso 0.30 1 d PR . .
O22W O 0.5690(4) 0.7820(4) 0.6010(2) 0.0385(19) Uani 0.30 1 d P . .
H22X H 0.5817 0.7829 0.6251 0.046 Uiso 0.30 1 d PR . .
H22Y H 0.5817 0.8149 0.5921 0.046 Uiso 0.30 1 d PR . .
O23W O 0.0370(4) 0.1840(4) 0.2430(3) 0.043(2) Uani 0.30 1 d P . .
H23X H 0.0517 0.1907 0.2670 0.051 Uiso 0.30 1 d PR . .
H23Y H 0.0082 0.1520 0.2429 0.051 Uiso 0.30 1 d PR . .
O24W O 0.9240(4) 0.5010(4) 0.1480(3) 0.038(2) Uani 0.30 1 d P . .
H24X H 0.8896 0.4887 0.1517 0.046 Uiso 0.30 1 d PR . .
H24Y H 0.9306 0.5020 0.1222 0.046 Uiso 0.30 1 d PR . .
O25W O 0.2630(3) 0.3900(3) 0.3280(2) 0.0316(17) Uani 0.30 1 d P . .
H25X H 0.2941 0.3952 0.3195 0.038 Uiso 0.30 1 d PR . .
H25Y H 0.2444 0.3576 0.3381 0.038 Uiso 0.30 1 d PR . .
O26W O 0.3800(4) 0.5690(3) 0.5000(3) 0.042(2) Uani 0.30 1 d P . .
H26X H 0.3965 0.5571 0.5155 0.051 Uiso 0.30 1 d PR . .
H26Y H 0.4030 0.6014 0.4915 0.051 Uiso 0.30 1 d PR . .
O27W O 0.1150(3) 0.0880(3) 0.5480(2) 0.0330(18) Uani 0.30 1 d P . .
H27X H 0.1244 0.1218 0.5518 0.040 Uiso 0.30 1 d PR . .
H27Y H 0.0937 0.0685 0.5676 0.040 Uiso 0.30 1 d PR . .
O28W O 0.6970(3) 0.6410(3) 0.4010(2) 0.0335(18) Uani 0.30 1 d P . .
H28X H 0.6657 0.6147 0.3932 0.040 Uiso 0.30 1 d PR . .
H28Y H 0.7161 0.6583 0.3799 0.040 Uiso 0.30 1 d PR . .
O29W O 0.2260(3) 0.9620(4) 0.9970(2) 0.0362(19) Uani 0.30 1 d P . .
H29X H 0.2450 0.9586 0.9778 0.043 Uiso 0.30 1 d PR . .
H29Y H 0.2403 0.9960 1.0036 0.043 Uiso 0.30 1 d PR . .
O30W O 0.6030(2) 0.6030(2) 0.5000 0.0330(13) Uani 0.60 2 d SP . .
H30X H 0.5896 0.6158 0.5177 0.040 Uiso 0.30 1 d PR . .
H30Y H 0.5861 0.5679 0.5017 0.040 Uiso 0.30 1 d PR . .
O31W O 0.3000(3) 0.4760(4) 0.4850(3) 0.040(2) Uani 0.30 1 d P . .
H31X H 0.3159 0.4764 0.5076 0.048 Uiso 0.30 1 d PR . .
H31Y H 0.3212 0.4801 0.4647 0.048 Uiso 0.30 1 d PR . .
O32W O 0.0620(3) 0.2470(4) 0.1820(3) 0.040(2) Uani 0.30 1 d P . .
H32X H 0.0486 0.2311 0.1589 0.048 Uiso 0.30 1 d PR . .
H32Y H 0.0548 0.2729 0.1856 0.048 Uiso 0.30 1 d PR . .
O33W O 0.1560(3) 0.3500(4) 0.2100(2) 0.0357(19) Uani 0.30 1 d P . .
H33X H 0.1284 0.3198 0.2018 0.043 Uiso 0.30 1 d PR . .
H33Y H 0.1446 0.3705 0.2205 0.043 Uiso 0.30 1 d PR . .
O34W O 1.000(2) 0.000(2) 0.495(2) 0.033(9) Uani 0.30 1 d P . .
H34X H 0.9677 -0.0323 0.4899 0.040 Uiso 0.30 1 d PR . .
H34Y H 1.0232 0.0232 0.4839 0.040 Uiso 0.30 1 d PR . .
O35W O 0.9283(3) 0.7921(3) 0.4228(2) 0.0330(17) Uani 0.30 1 d P . .
H35X H 0.8967 0.7850 0.4318 0.040 Uiso 0.30 1 d PR . .
H35Y H 0.9317 0.7637 0.4257 0.050 Uiso 0.30 1 d PR . .
O36W O 0.2720(4) 0.3883(4) 0.3802(3) 0.0357(19) Uani 0.30 1 d P . .
H36X H 0.2701 0.4137 0.3933 0.043 Uiso 0.30 1 d PR . .
H36Y H 0.3030 0.3897 0.3828 0.043 Uiso 0.30 1 d PR . .
P1 P 0.19426(4) 0.60061(4) 0.60470(3) 0.02938(18) Uani 1 1 d . . .
P2 P 0.10476(3) 0.37484(4) 0.59390(2) 0.02702(17) Uani 1 1 d . . .
P3 P -0.07271(3) 0.23884(3) 0.59676(3) 0.02776(18) Uani 1 1 d . . .
P4 P -0.10375(4) 0.37427(4) 0.56267(3) 0.02921(18) Uani 1 1 d . . .
P5 P 0.01133(4) 0.59685(4) 0.58478(3) 0.02889(18) Uani 1 1 d . . .

loop_
_atom_site_aniso_label
_atom_site_aniso_U_11
_atom_site_aniso_U_22
_atom_site_aniso_U_33
_atom_site_aniso_U_23
_atom_site_aniso_U_13
_atom_site_aniso_U_12
C1 0.0280(17) 0.0321(18) 0.0271(16) 0.0046(14) 0.0023(13) 0.0120(15)
C2 0.0188(15) 0.0322(17) 0.0279(16) 0.0054(14) -0.0040(12) 0.0098(14)
C3 0.0196(16) 0.0290(18) 0.045(2) 0.0059(15) -0.0015(14) 0.0044(14)
C4 0.0255(17) 0.038(2) 0.0316(17) 0.0008(15) -0.0121(14) 0.0106(15)
C5 0.0250(17) 0.0318(19) 0.0355(18) 0.0127(15) 0.0117(14) 0.0037(15)
C6 0.035(2) 0.037(2) 0.040(2) 0.0008(16) -0.0015(16) 0.0088(17)
C7 0.038(2) 0.0309(19) 0.0329(18) 0.0025(15) -0.0038(15) 0.0085(16)
C8 0.040(2) 0.0289(18) 0.0371(19) 0.0027(15) -0.0085(16) 0.0138(16)
C9 0.0342(19) 0.0345(19) 0.0372(19) -0.0033(15) -0.0076(15) 0.0156(16)
C10 0.0321(18) 0.0374(19) 0.0240(16) 0.0016(14) -0.0055(14) 0.0161(16)
C11 0.0290(17) 0.0264(17) 0.0292(16) -0.0004(13) -0.0004(13) 0.0102(14)
C12 0.041(2) 0.0303(18) 0.0250(16) -0.0103(14) -0.0104(14) 0.0180(16)
C13 0.0334(19) 0.045(2) 0.042(2) 0.0046(17) -0.0004(16) 0.0235(18)
C14 0.044(2) 0.047(2) 0.049(2) -0.0011(19) 0.0042(18) 0.028(2)
C15 0.038(2) 0.049(2) 0.0296(17) -0.0195(16) -0.0137(15) 0.0233(18)
C16 0.043(2) 0.054(3) 0.044(2) -0.0150(19) 0.0025(18) 0.021(2)
C17 0.052(2) 0.052(2) 0.036(2) -0.0130(18) 0.0135(18) 0.024(2)
C18 0.046(2) 0.050(2) 0.0341(19) -0.0068(18) 0.0117(17) 0.019(2)
C19 0.048(2) 0.038(2) 0.0305(18) -0.0009(15) 0.0117(16) 0.0217(18)
C20 0.0224(16) 0.0354(19) 0.0327(18) -0.0038(15) -0.0006(14) 0.0086(15)
C21 0.0316(18) 0.0232(15) 0.0297(16) 0.0001(13) -0.0021(14) 0.0080(14)
C22 0.0348(19) 0.0226(17) 0.042(2) 0.0100(15) 0.0020(16) 0.0058(15)
C23 0.037(2) 0.0277(18) 0.042(2) 0.0001(16) 0.0071(17) 0.0007(16)
C24 0.035(2) 0.040(2) 0.058(3) -0.0127(19) -0.0087(18) 0.0111(18)
C25 0.0308(19) 0.043(2) 0.048(2) -0.0212(18) -0.0100(16) 0.0141(17)
C26 0.049(2) 0.047(2) 0.037(2) -0.0042(17) 0.0018(17) 0.027(2)
C27 0.047(2) 0.044(2) 0.0376(19) 0.0108(16) 0.0089(17) 0.035(2)
C28 0.046(2) 0.047(2) 0.0345(19) 0.0024(17) 0.0064(17) 0.0263(19)
C29 0.041(2) 0.037(2) 0.0310(18) -0.0095(15) 0.0068(15) 0.0125(17)
C30 0.037(2) 0.0278(18) 0.044(2) 0.0018(15) -0.0037(16) 0.0176(16)
C31 0.0316(18) 0.0344(19) 0.0249(16) 0.0058(14) -0.0001(14) 0.0140(15)
C32 0.0318(18) 0.0292(17) 0.0239(15) 0.0082(13) 0.0002(13) 0.0115(15)
C33 0.037(2) 0.0342(19) 0.0322(18) -0.0102(15) -0.0127(15) 0.0128(16)
C34 0.0296(19) 0.043(2) 0.0306(18) -0.0032(16) -0.0127(15) 0.0107(16)
C35 0.035(2) 0.047(2) 0.0321(18) -0.0039(16) -0.0108(15) 0.0185(18)
C36 0.038(2) 0.047(2) 0.038(2) 0.0060(17) -0.0061(16) 0.0227(18)
C37 0.0250(17) 0.036(2) 0.045(2) -0.0026(17) -0.0041(15) 0.0087(15)
C38 0.036(2) 0.043(2) 0.0347(18) 0.0028(16) -0.0017(15) 0.0226(17)
C39 0.036(2) 0.039(2) 0.0290(17) -0.0058(15) -0.0070(15) 0.0208(17)
C40 0.0359(19) 0.0313(18) 0.0320(17) -0.0159(14) -0.0146(15) 0.0173(16)
C41 0.0263(17) 0.0304(18) 0.0286(16) 0.0167(14) 0.0002(14) -0.0026(14)
C42 0.0358(19) 0.0358(19) 0.0222(15) -0.0064(14) -0.0079(14) 0.0129(16)
C43 0.0261(17) 0.042(2) 0.047(2) -0.0092(17) -0.0089(15) 0.0194(16)
C44 0.0305(18) 0.050(2) 0.0395(19) -0.0068(17) -0.0042(15) 0.0271(17)
C45 0.0293(19) 0.043(2) 0.048(2) 0.0093(17) -0.0020(16) 0.0157(17)
C46 0.040(2) 0.050(2) 0.044(2) 0.0168(18) 0.0021(17) 0.0218(19)
C47 0.047(2) 0.045(2) 0.049(2) 0.0152(18) -0.0026(18) 0.028(2)
C48 0.035(2) 0.040(2) 0.053(2) 0.0139(17) 0.0015(17) 0.0250(17)
C49 0.0300(18) 0.0330(19) 0.051(2) 0.0046(16) -0.0034(16) 0.0200(16)
C50 0.0324(18) 0.0375(19) 0.0268(16) 0.0016(14) 0.0027(14) 0.0184(16)
C51 0.0183(15) 0.0282(17) 0.0293(16) -0.0001(13) -0.0004(13) 0.0027(13)
C52 0.0250(17) 0.0265(17) 0.0306(17) -0.0007(14) 0.0037(14) -0.0016(14)
C53 0.0331(19) 0.0255(17) 0.0375(19) 0.0099(14) 0.0073(16) 0.0005(16)
C54 0.034(2) 0.0241(17) 0.044(2) 0.0102(15) 0.0078(16) 0.0073(15)
C55 0.0200(15) 0.0212(16) 0.0367(17) 0.0058(14) 0.0040(13) 0.0024(13)
C56 0.042(2) 0.0247(17) 0.0368(18) -0.0133(14) -0.0003(16) 0.0137(15)
C57 0.044(2) 0.0345(19) 0.040(2) -0.0091(17) 0.0116(17) 0.0159(17)
C58 0.053(2) 0.040(2) 0.037(2) -0.0058(16) 0.0095(18) 0.0165(19)
C59 0.046(2) 0.050(2) 0.0276(17) -0.0021(15) -0.0009(16) 0.0254(19)
C60 0.049(2) 0.0298(17) 0.0292(17) 0.0070(14) 0.0117(16) 0.0171(17)
C61 0.0294(18) 0.034(2) 0.056(2) 0.0186(18) 0.0243(17) 0.0119(16)
C62 0.0353(19) 0.0296(19) 0.049(2) -0.0046(17) 0.0002(16) 0.0104(16)
C63 0.0282(18) 0.0307(19) 0.047(2) 0.0008(16) -0.0165(16) 0.0054(15)
C64 0.0223(17) 0.0303(18) 0.051(2) -0.0114(16) -0.0104(16) 0.0079(15)
C65 0.0195(16) 0.0324(18) 0.0379(18) 0.0060(15) 0.0052(14) 0.0082(14)
C66 0.0302(18) 0.045(2) 0.0422(19) -0.0127(17) -0.0065(15) 0.0210(17)
C67 0.033(2) 0.042(2) 0.050(2) -0.0080(17) -0.0089(17) 0.0217(17)
C68 0.042(2) 0.045(2) 0.050(2) -0.0003(19) -0.0006(18) 0.023(2)
C69 0.037(2) 0.046(2) 0.045(2) 0.0069(18) -0.0050(17) 0.0250(19)
C70 0.0308(18) 0.050(2) 0.0380(18) 0.0127(16) 0.0094(15) 0.0315(18)
C71 0.0320(19) 0.0292(19) 0.041(2) 0.0021(16) 0.0114(16) 0.0051(16)
C72 0.042(2) 0.034(2) 0.0308(18) 0.0030(15) 0.0064(16) 0.0107(17)
C73 0.049(2) 0.041(2) 0.0303(18) -0.0031(16) 0.0009(17) 0.0164(19)
C74 0.044(2) 0.036(2) 0.043(2) -0.0062(17) 0.0081(18) 0.0076(18)
C75 0.045(2) 0.044(2) 0.051(2) 0.0054(19) 0.0107(19) 0.0159(19)
C76 0.042(2) 0.040(2) 0.038(2) 0.0044(17) 0.0108(17) 0.0069(18)
C77 0.036(2) 0.042(2) 0.0322(19) 0.0060(16) 0.0060(16) 0.0071(17)
C78 0.039(2) 0.0317(19) 0.0316(17) 0.0099(15) 0.0038(16) 0.0129(17)
C79 0.0280(18) 0.049(2) 0.0332(19) 0.0128(17) 0.0040(15) 0.0095(17)
C80 0.036(2) 0.0336(19) 0.0313(18) 0.0000(15) 0.0055(16) -0.0009(17)
C81 0.044(2) 0.038(2) 0.0330(19) 0.0099(16) 0.0028(17) 0.0079(18)
C82 0.043(2) 0.049(2) 0.0330(19) -0.0006(17) -0.0013(17) 0.0133(19)
C83 0.039(2) 0.041(2) 0.039(2) -0.0019(17) -0.0015(17) 0.0058(18)
C84 0.034(2) 0.039(2) 0.035(2) -0.0005(16) 0.0052(16) 0.0003(17)
C85 0.038(3) 0.0307(18) 0.034(2) 0.0049(11) 0.010(2) 0.0190(15)
C86 0.047(3) 0.035(2) 0.041(3) 0.0015(12) 0.003(2) 0.0233(16)
C87 0.053(2) 0.042(2) 0.047(2) -0.0171(18) -0.0192(19) 0.032(2)
C88 0.045(2) 0.032(2) 0.060(3) -0.0004(18) 0.0013(19) 0.0206(18)
C89 0.036(3) 0.040(2) 0.047(3) -0.0089(12) -0.018(2) 0.0181(14)
Mn1 0.0361(3) 0.0266(3) 0.0414(3) 0.0093(2) 0.0094(2) 0.0110(2)
Mn2 0.0355(3) 0.0240(3) 0.0209(2) -0.00014(19) 0.0066(2) 0.0078(2)
Mn3 0.0348(3) 0.0303(3) 0.0393(3) 0.0095(2) 0.0079(2) 0.0127(2)
Mn4 0.0223(2) 0.0239(2) 0.0234(2) -0.00191(18) -0.00073(19) 0.0043(2)
Mn5 0.0223(2) 0.0276(3) 0.0411(3) 0.0224(2) 0.0110(2) 0.0156(2)
Mn6 0.0245(2) 0.0267(2) 0.0244(2) 0.0090(2) 0.00320(19) 0.0115(2)
Mn7 0.0211(3) 0.0228(2) 0.0224(3) 0.00050(12) 0.0010(2) 0.01056(15)
N1 0.0248(14) 0.0306(15) 0.0330(14) 0.0077(12) 0.0104(12) 0.0115(12)
N2 0.0370(16) 0.0224(14) 0.0288(13) -0.0016(11) 0.0062(12) 0.0127(12)
N3 0.0234(14) 0.0349(16) 0.0416(17) 0.0125(13) 0.0120(12) 0.0115(13)
N4 0.0306(16) 0.0399(17) 0.0341(15) 0.0075(13) -0.0028(13) 0.0169(14)
O1 0.0302(13) 0.0235(12) 0.0447(14) 0.0058(10) 0.0086(11) 0.0126(10)
O2 0.0248(12) 0.0303(12) 0.0373(13) 0.0095(10) 0.0079(10) 0.0127(10)
O3 0.0313(13) 0.0346(13) 0.0339(13) 0.0021(11) 0.0051(11) 0.0084(11)
O4 0.0334(13) 0.0229(12) 0.0392(13) 0.0049(10) 0.0010(11) 0.0073(10)
O5 0.0254(11) 0.0307(12) 0.0303(12) -0.0107(10) -0.0001(9) 0.0110(10)
O6 0.0206(11) 0.0326(13) 0.0272(11) 0.0002(10) -0.0003(9) 0.0076(10)
O7 0.0274(12) 0.0232(11) 0.0362(12) 0.0040(10) 0.0052(10) 0.0068(10)
O8 0.0230(12) 0.0325(12) 0.0374(13) 0.0112(10) 0.0037(10) 0.0136(10)
O9 0.0235(11) 0.0248(11) 0.0375(13) -0.0055(10) -0.0030(10) 0.0131(10)
O10 0.0334(13) 0.0209(11) 0.0293(11) 0.0029(9) 0.0019(10) 0.0070(10)
O11 0.0261(12) 0.0260(12) 0.0316(12) 0.0002(9) 0.0013(10) 0.0086(10)
O12 0.0226(11) 0.0249(12) 0.0321(12) 0.0096(10) 0.0002(9) 0.0066(10)
O13 0.0249(12) 0.0255(12) 0.0291(12) 0.0030(9) 0.0072(10) 0.0055(10)
O14 0.0348(14) 0.0303(13) 0.0393(13) 0.0095(11) 0.0079(11) 0.0127(11)
O15 0.0245(11) 0.0267(11) 0.0244(11) 0.0090(9) 0.0032(9) 0.0115(10)
O16 0.0278(12) 0.0327(13) 0.0403(13) 0.0082(11) 0.0073(10) 0.0180(11)
O17 0.0348(14) 0.0303(13) 0.0393(13) 0.0095(11) 0.0079(11) 0.0127(11)
O18 0.0314(13) 0.0325(13) 0.0272(11) 0.0045(10) 0.0087(10) 0.0147(11)
O19 0.0286(12) 0.0260(12) 0.0416(13) 0.0036(10) 0.0051(10) 0.0186(11)
O20 0.0310(13) 0.0335(13) 0.0471(15) -0.0032(11) 0.0016(11) 0.0214(12)
O21 0.0355(13) 0.0240(11) 0.0209(10) -0.0001(9) 0.0066(10) 0.0078(10)
O22 0.0358(13) 0.0244(11) 0.0216(10) -0.0009(9) 0.0033(10) 0.0091(11)
O23 0.0240(11) 0.0285(12) 0.0296(11) 0.0072(9) 0.0071(9) 0.0160(10)
O1W 0.045(4) 0.044(4) 0.042(4) -0.028(3) -0.025(3) 0.028(3)
O2W 0.048(4) 0.043(4) 0.039(4) 0.009(3) -0.007(3) 0.001(3)
O3W 0.044(6) 0.050(6) 0.049(6) -0.019(5) -0.007(5) 0.000(5)
O4W 0.045(5) 0.042(5) 0.047(5) 0.014(4) 0.027(4) 0.015(4)
O5W 0.045(5) 0.050(5) 0.046(5) 0.000(4) 0.013(4) 0.033(5)
O6W 0.046(5) 0.044(5) 0.045(5) -0.011(4) -0.011(4) 0.016(5)
O7W 0.050(5) 0.043(5) 0.049(5) -0.018(4) -0.017(4) 0.027(5)
O8W 0.013(4) 0.048(5) 0.042(5) 0.023(4) 0.009(3) 0.007(4)
O9W 0.044(5) 0.041(5) 0.046(5) 0.022(4) 0.008(4) 0.002(4)
O10W 0.041(5) 0.050(6) 0.040(5) 0.032(4) -0.001(4) 0.005(4)
O11W 0.052(6) 0.051(6) 0.027(4) -0.004(4) -0.003(4) 0.017(5)
O12W 0.046(5) 0.040(5) 0.049(5) 0.009(4) -0.008(4) 0.029(4)
O13W 0.046(5) 0.041(5) 0.041(5) 0.014(4) 0.007(4) 0.033(4)
O14W 0.035(5) 0.047(5) 0.043(5) 0.009(4) 0.012(4) 0.017(4)
O15W 0.044(5) 0.051(6) 0.041(5) 0.012(4) 0.012(4) 0.015(5)
O16W 0.041(5) 0.050(6) 0.049(5) -0.017(5) -0.006(4) 0.012(5)
O17W 0.040(5) 0.031(4) 0.035(4) 0.002(3) -0.008(4) 0.017(4)
O18W 0.031(4) 0.031(4) 0.031(4) -0.006(3) 0.006(3) 0.010(4)
O19W 0.040(5) 0.029(4) 0.025(4) -0.010(3) 0.001(3) 0.015(4)
O20W 0.039(5) 0.029(4) 0.025(4) -0.010(3) -0.011(3) 0.014(4)
O21W 0.038(5) 0.046(5) 0.029(4) -0.017(4) -0.011(4) 0.021(4)
O22W 0.048(5) 0.038(5) 0.031(4) -0.001(4) 0.011(4) 0.022(4)
O23W 0.050(5) 0.047(5) 0.034(4) -0.012(4) 0.012(4) 0.026(5)
O24W 0.048(5) 0.038(5) 0.031(4) -0.001(4) 0.011(4) 0.022(4)
O25W 0.030(4) 0.024(4) 0.033(4) 0.001(3) -0.001(3) 0.009(3)
O26W 0.038(5) 0.029(4) 0.042(5) -0.004(4) 0.004(4) 0.003(4)
O27W 0.034(4) 0.033(4) 0.031(4) -0.015(3) -0.014(3) 0.016(4)
O28W 0.036(4) 0.036(4) 0.022(4) -0.004(3) -0.008(3) 0.013(4)
O29W 0.036(4) 0.035(5) 0.029(4) -0.010(3) -0.012(3) 0.012(4)
O30W 0.031(2) 0.031(2) 0.031(3) -0.0055(12) 0.0055(12) 0.010(2)
O31W 0.036(5) 0.050(5) 0.037(4) 0.007(4) -0.006(4) 0.023(4)
O32W 0.036(5) 0.050(5) 0.037(5) 0.007(4) -0.006(4) 0.023(4)
O33W 0.037(5) 0.039(5) 0.034(4) 0.003(4) -0.002(4) 0.021(4)
O34W 0.033(15) 0.034(15) 0.03(3) 0.014(16) 0.015(15) 0.016(3)
O35W 0.031(4) 0.031(4) 0.031(4) -0.006(3) 0.006(3) 0.010(3)
O36W 0.034(4) 0.039(5) 0.034(4) 0.003(4) 0.005(4) 0.018(4)
P1 0.0260(4) 0.0313(5) 0.0378(5) 0.0025(4) 0.0055(4) 0.0196(4)
P2 0.0220(4) 0.0239(4) 0.0248(4) 0.0005(3) 0.0005(3) 0.0037(3)
P3 0.0216(4) 0.0239(4) 0.0273(4) -0.0008(3) 0.0004(3) 0.0035(3)
P4 0.0218(4) 0.0255(4) 0.0287(4) 0.0018(3) 0.0000(3) 0.0031(3)
P5 0.0248(4) 0.0264(4) 0.0242(4) 0.0005(3) 0.0024(3) 0.0043(3)

loop_
_atom_type_symbol
_atom_type_description
_atom_type_scat_dispersion_real
_atom_type_scat_dispersion_imag
_atom_type_scat_source
C C 0.0033 0.0016 'International Tables Vol C Tables 4.2.6.8 and 6.1.1.4'
H H 0.0000 0.0000 'International Tables Vol C Tables 4.2.6.8 and 6.1.1.4'
N N 0.0061 0.0033 'International Tables Vol C Tables 4.2.6.8 and 6.1.1.4'
O O 0.0106 0.0060 'International Tables Vol C Tables 4.2.6.8 and 6.1.1.4'
P P 0.1023 0.0942 'International Tables Vol C Tables 4.2.6.8 and 6.1.1.4'
Mn Mn 0.3368 0.7283 'International Tables Vol C Tables 4.2.6.8 and 6.1.1.4'

loop_
_geom_angle_atom_site_label_1
_geom_angle_atom_site_label_2
_geom_angle_atom_site_label_3
_geom_angle
_geom_angle_site_symmetry_1
_geom_angle_site_symmetry_3
_geom_angle_publ_flag
C2 C1 C10 119.8(3) . . ?
C2 C1 P1 117.5(3) . . ?
C10 C1 P1 122.5(3) . . ?
C1 C2 C3 120.8(3) . . ?
C1 C2 H2A 119.6 . . ?
C3 C2 H2A 119.6 . . ?
C4 C3 C2 116.2(3) . . ?
C4 C3 H3A 121.9 . . ?
C2 C3 H3A 121.9 . . ?
C5 C4 C3 124.4(3) . . ?
C5 C4 H4A 117.8 . . ?
C3 C4 H4A 117.8 . . ?
C4 C5 C10 118.9(3) . . ?
C4 C5 C6 121.3(4) . . ?
C10 C5 C6 119.8(4) . . ?
C7 C6 C5 120.1(4) . . ?
C7 C6 H6A 120.0 . . ?
C5 C6 H6A 120.0 . . ?
C6 C7 C8 120.2(4) . . ?
C6 C7 H7A 119.9 . . ?
C8 C7 H7A 119.9 . . ?
C7 C8 C9 120.5(4) . . ?
C7 C8 H8A 119.8 . . ?
C9 C8 H8A 119.8 . . ?
C8 C9 C10 118.7(3) . . ?
C8 C9 H9A 120.6 . . ?
C10 C9 H9A 120.6 . . ?
C5 C10 C9 120.6(3) . . ?
C5 C10 C1 119.6(3) . . ?
C9 C10 C1 119.7(3) . . ?
C12 C11 C20 117.9(3) . . ?
C12 C11 P2 118.5(3) . . ?
C20 C11 P2 123.5(3) . . ?
C13 C12 C11 122.4(3) . . ?
C13 C12 H12A 118.8 . . ?
C11 C12 H12A 118.8 . . ?
C12 C13 C14 118.8(4) . . ?
C12 C13 H13A 120.6 . . ?
C14 C13 H13A 120.6 . . ?
C13 C14 C15 121.5(4) . . ?
C13 C14 H14A 119.3 . . ?
C15 C14 H14A 119.3 . . ?
C20 C15 C14 119.8(4) . . ?
C20 C15 C16 117.6(4) . . ?
C14 C15 C16 122.6(4) . . ?
C17 C16 C15 122.3(4) . . ?
C17 C16 H16A 118.8 . . ?
C15 C16 H16A 118.8 . . ?
C16 C17 C18 122.0(4) . . ?
C16 C17 H17A 119.0 . . ?
C18 C17 H17A 119.0 . . ?
C19 C18 C17 115.0(4) . . ?
C19 C18 H18E 122.5 . . ?
C17 C18 H18E 122.5 . . ?
C18 C19 C20 120.2(4) . . ?
C18 C19 H19A 119.9 . . ?
C20 C19 H19A 119.9 . . ?
C15 C20 C11 119.6(3) . . ?
C15 C20 C19 121.6(3) . . ?
C11 C20 C19 118.8(3) . . ?
C22 C21 C30 120.8(3) . . ?
C22 C21 P3 117.7(3) . . ?
C30 C21 P3 121.3(3) . . ?
C21 C22 C23 121.2(4) . . ?
C21 C22 H22A 119.4 . . ?
C23 C22 H22A 119.4 . . ?
C22 C23 C24 118.8(4) . . ?
C22 C23 H23A 120.6 . . ?
C24 C23 H23A 120.6 . . ?
C23 C24 C25 121.0(4) . . ?
C23 C24 H24A 119.5 . . ?
C25 C24 H24A 119.5 . . ?
C30 C25 C26 119.7(4) . . ?
C30 C25 C24 118.3(4) . . ?
C26 C25 C24 122.0(4) . . ?
C27 C26 C25 122.5(4) . . ?
C27 C26 H26A 118.8 . . ?
C25 C26 H26A 118.8 . . ?
C26 C27 C28 119.6(4) . . ?
C26 C27 H27A 120.2 . . ?
C28 C27 H27A 120.2 . . ?
C29 C28 C27 116.3(4) . . ?
C29 C28 H28A 121.8 . . ?
C27 C28 H28A 121.8 . . ?
C28 C29 C30 123.8(4) . . ?
C28 C29 H29A 118.1 . . ?
C30 C29 H29A 118.1 . . ?
C25 C30 C29 118.0(4) . . ?
C25 C30 C21 119.8(3) . . ?
C29 C30 C21 122.0(3) . . ?
C32 C31 C40 121.7(3) . . ?
C32 C31 P4 118.0(3) . . ?
C40 C31 P4 119.4(3) . . ?
C31 C32 C33 119.2(3) . . ?
C31 C32 H32A 120.4 . . ?
C33 C32 H32A 120.4 . . ?
C34 C33 C32 120.5(3) . . ?
C34 C33 H33A 119.8 . . ?
C32 C33 H33A 119.8 . . ?
C33 C34 C35 122.6(3) . . ?
C33 C34 H34A 118.7 . . ?
C35 C34 H34A 118.7 . . ?
C34 C35 C36 126.7(3) . . ?
C34 C35 C40 118.2(4) . . ?
C36 C35 C40 114.9(3) . . ?
C37 C36 C35 127.1(4) . . ?
C37 C36 H36A 116.4 . . ?
C35 C36 H36A 116.4 . . ?
C36 C37 C38 116.6(4) . . ?
C36 C37 H37A 121.7 . . ?
C38 C37 H37A 121.7 . . ?
C39 C38 C37 122.7(4) . . ?
C39 C38 H38A 118.6 . . ?
C37 C38 H38A 118.6 . . ?
C38 C39 C40 121.9(3) . . ?
C38 C39 H39A 119.1 . . ?
C40 C39 H39A 119.1 . . ?
C31 C40 C39 125.8(3) . . ?
C31 C40 C35 117.6(3) . . ?
C39 C40 C35 116.6(3) . . ?
C42 C41 C50 119.4(3) . . ?
C42 C41 P5 118.3(3) . . ?
C50 C41 P5 122.3(3) . . ?
C41 C42 C43 120.1(3) . . ?
C41 C42 H42A 120.0 . . ?
C43 C42 H42A 120.0 . . ?
C44 C43 C42 122.2(4) . . ?
C44 C43 H43A 118.9 . . ?
C42 C43 H43A 118.9 . . ?
C43 C44 C45 118.8(3) . . ?
C43 C44 H44A 120.6 . . ?
C45 C44 H44A 120.6 . . ?
C46 C45 C50 117.1(4) . . ?
C46 C45 C44 120.5(4) . . ?
C50 C45 C44 122.4(4) . . ?
C47 C46 C45 119.3(4) . . ?
C47 C46 H46A 120.4 . . ?
C45 C46 H46A 120.4 . . ?
C46 C47 C48 121.4(4) . . ?
C46 C47 H47A 119.3 . . ?
C48 C47 H47A 119.3 . . ?
C49 C48 C47 120.5(4) . . ?
C49 C48 H48A 119.7 . . ?
C47 C48 H48A 119.7 . . ?
C48 C49 C50 121.3(4) . . ?
C48 C49 H49A 119.3 . . ?
C50 C49 H49A 119.3 . . ?
C45 C50 C49 120.1(3) . . ?
C45 C50 C41 116.7(3) . . ?
C49 C50 C41 123.3(3) . . ?
N1 C51 C52 120.0(3) . . ?
N1 C51 H51A 120.0 . . ?
C52 C51 H51A 120.0 . . ?
C53 C52 C51 121.9(3) . . ?
C53 C52 H52A 119.0 . . ?
C51 C52 H52A 119.0 . . ?
C52 C53 C54 116.9(3) . . ?
C52 C53 H53A 121.5 . . ?
C54 C53 H53A 121.5 . . ?
C55 C54 C53 117.9(4) . . ?
C55 C54 H54A 121.1 . . ?
C53 C54 H54A 121.1 . . ?
N1 C55 C54 122.9(3) . . ?
N1 C55 H55A 118.5 . . ?
C54 C55 H55A 118.5 . . ?
N2 C56 C57 120.6(3) . . ?
N2 C56 H56A 119.7 . . ?
C57 C56 H56A 119.7 . . ?
C56 C57 C58 119.1(4) . . ?
C56 C57 H57A 120.5 . . ?
C58 C57 H57A 120.5 . . ?
C59 C58 C57 120.6(3) . . ?
C59 C58 H58A 119.7 . . ?
C57 C58 H58A 119.7 . . ?
C60 C59 C58 119.9(4) . . ?
C60 C59 H59A 120.0 . . ?
C58 C59 H59A 120.0 . . ?
C59 C60 N2 120.5(3) . . ?
C59 C60 H60A 119.7 . . ?
N2 C60 H60A 119.7 . . ?
N3 C61 C62 129.8(4) . . ?
N3 C61 H61A 115.1 . . ?
C62 C61 H61A 115.1 . . ?
C61 C62 C63 117.4(4) . . ?
C61 C62 H62A 121.3 . . ?
C63 C62 H62A 121.3 . . ?
C62 C63 C64 120.7(3) . . ?
C62 C63 H63A 119.7 . . ?
C64 C63 H63A 119.7 . . ?
C65 C64 C63 112.2(3) . . ?
C65 C64 H64A 123.9 . . ?
C63 C64 H64A 123.9 . . ?
N3 C65 C64 127.4(3) . . ?
N3 C65 H65A 116.3 . . ?
C64 C65 H65A 116.3 . . ?
C67 C66 N4 120.4(3) . . ?
C67 C66 H66A 119.8 . . ?
N4 C66 H66A 119.8 . . ?
C68 C67 C66 116.7(4) . . ?
C68 C67 H67A 121.7 . . ?
C66 C67 H67A 121.7 . . ?
C69 C68 C67 126.0(4) . . ?
C69 C68 H68A 117.0 . . ?
C67 C68 H68A 117.0 . . ?
C68 C69 C70 116.4(4) . . ?
C68 C69 H69A 121.8 . . ?
C70 C69 H69A 121.8 . . ?
N4 C70 C69 121.0(3) . . ?
N4 C70 H70A 119.5 . . ?
C69 C70 H70A 119.5 . . ?
O16 C71 O17 125.0(3) . . ?
O16 C71 C72 114.3(3) . . ?
O17 C71 C72 120.7(3) . . ?
C73 C72 C71 123.6(4) . . ?
C73 C72 C77 117.8(4) . . ?
C71 C72 C77 118.0(4) . . ?
C74 C73 C72 117.3(4) . . ?
C74 C73 H73A 121.4 . . ?
C72 C73 H73A 121.4 . . ?
C73 C74 C75 127.7(4) . . ?
C73 C74 H74A 116.1 . . ?
C75 C74 H74A 116.1 . . ?
C74 C75 C76 116.6(4) . . ?
C74 C75 H75A 121.7 . . ?
C76 C75 H75A 121.7 . . ?
C77 C76 C75 117.1(4) . . ?
C77 C76 H76A 121.4 . . ?
C75 C76 H76A 121.4 . . ?
C76 C77 C72 122.2(4) . . ?
C76 C77 H77A 118.9 . . ?
C72 C77 H77A 118.9 . . ?
O19 C78 O18 128.1(4) . . ?
O19 C78 C79 115.4(3) . . ?
O18 C78 C79 116.2(3) . . ?
C84 C79 C80 117.1(4) . . ?
C84 C79 C78 122.8(3) . . ?
C80 C79 C78 120.0(3) . . ?
C81 C80 C79 117.1(4) . . ?
C81 C80 H80A 121.4 . . ?
C79 C80 H80A 121.4 . . ?
C82 C81 C80 120.8(4) . . ?
C82 C81 H81A 119.6 . . ?
C80 C81 H81A 119.6 . . ?
C83 C82 C81 124.0(4) . . ?
C83 C82 H82A 118.0 . . ?
C81 C82 H82A 118.0 . . ?
C82 C83 C84 114.8(4) . . ?
C82 C83 H83A 122.6 . . ?
C84 C83 H83A 122.6 . . ?
C79 C84 C83 125.8(4) . . ?
C79 C84 H84A 117.1 . . ?
C83 C84 H84A 117.1 . . ?
O20 C85 O20 120.4(5) . 6_556 ?
O20 C85 C86 119.8(2) . . ?
O20 C85 C86 119.8(2) 6_556 . ?
C87 C86 C87 110.5(5) 6_556 . ?
C87 C86 C85 124.8(3) 6_556 . ?
C87 C86 C85 124.8(3) . . ?
C86 C87 C88 126.3(4) . . ?
C86 C87 H87A 116.9 . . ?
C88 C87 H87A 116.9 . . ?
C89 C88 C87 120.4(4) . . ?
C89 C88 H88A 119.8 . . ?
C87 C88 H88A 119.8 . . ?
C88 C89 C88 115.8(6) 6_556 . ?
C88 C89 H89A 122.1 6_556 . ?
C88 C89 H89A 122.1 . . ?
O21 Mn1 O4 172.06(11) . . ?
O21 Mn1 O22 81.31(10) . . ?
O4 Mn1 O22 96.96(10) . . ?
O21 Mn1 O1 90.06(10) . . ?
O4 Mn1 O1 89.95(10) . . ?
O22 Mn1 O1 165.32(10) . . ?
O21 Mn1 O16 97.30(9) . . ?
O4 Mn1 O16 90.60(10) . . ?
O22 Mn1 O16 98.08(10) . . ?
O1 Mn1 O16 94.77(10) . . ?
O21 Mn1 Mn2 39.53(7) . . ?
O4 Mn1 Mn2 137.38(8) . . ?
O22 Mn1 Mn2 42.14(7) . . ?
O1 Mn1 Mn2 127.19(7) . . ?
O16 Mn1 Mn2 104.32(7) . . ?
O21 Mn2 O10 172.47(10) . . ?
O21 Mn2 O13 93.11(10) . . ?
O10 Mn2 O13 84.07(10) . . ?
O21 Mn2 O22 82.17(10) . . ?
O10 Mn2 O22 98.02(10) . . ?
O13 Mn2 O22 159.25(10) . . ?
O21 Mn2 O18 93.56(10) . . ?
O10 Mn2 O18 93.78(10) . . ?
O13 Mn2 O18 99.17(10) . . ?
O22 Mn2 O18 101.28(9) . . ?
O21 Mn2 Mn1 39.88(8) . . ?
O10 Mn2 Mn1 138.93(8) . . ?
O13 Mn2 Mn1 127.77(8) . . ?
O22 Mn2 Mn1 42.65(7) . . ?
O18 Mn2 Mn1 103.91(7) . . ?
O2 Mn3 O21 90.11(11) . . ?
O2 Mn3 O19 173.90(10) . . ?
O21 Mn3 O19 95.42(11) . . ?
O2 Mn3 N1 88.64(12) . . ?
O21 Mn3 N1 177.85(11) . . ?
O19 Mn3 N1 85.91(12) . . ?
O2 Mn3 O14 93.66(11) . . ?
O21 Mn3 O14 91.62(10) . . ?
O19 Mn3 O14 88.76(11) . . ?
N1 Mn3 O14 86.72(11) . . ?
O2 Mn3 O17 93.05(11) . . ?
O21 Mn3 O17 96.61(10) . . ?
O19 Mn3 O17 83.79(11) . . ?
N1 Mn3 O17 85.20(11) . . ?
O14 Mn3 O17 169.37(10) . . ?
O5 Mn4 O22 93.71(11) . . ?
O5 Mn4 O11 169.93(10) . . ?
O22 Mn4 O11 92.17(11) . . ?
O5 Mn4 O7 86.75(11) . . ?
O22 Mn4 O7 165.67(10) . . ?
O11 Mn4 O7 89.58(10) . . ?
O5 Mn4 N2 87.39(11) . . ?
O22 Mn4 N2 100.57(10) . . ?
O11 Mn4 N2 83.49(11) . . ?
O7 Mn4 N2 93.75(10) . . ?
O5 Mn4 O23 92.75(9) . . ?
O22 Mn4 O23 80.75(9) . . ?
O11 Mn4 O23 96.27(9) . . ?
O7 Mn4 O23 84.93(9) . . ?
N2 Mn4 O23 178.66(10) . . ?
O12 Mn5 O8 93.26(11) . . ?
O12 Mn5 O6 168.17(9) . 6_556 ?
O8 Mn5 O6 87.82(11) . 6_556 ?
O12 Mn5 N3 85.66(10) . . ?
O8 Mn5 N3 89.27(11) . . ?
O6 Mn5 N3 106.14(10) 6_556 . ?
O12 Mn5 O23 92.00(9) . . ?
O8 Mn5 O23 85.34(9) . . ?
O6 Mn5 O23 76.34(9) 6_556 . ?
N3 Mn5 O23 174.00(11) . . ?
O20 Mn6 O15 93.06(9) . . ?
O20 Mn6 O15 86.26(9) . 6_556 ?
O15 Mn6 O15 78.43(11) . 6_556 ?
O20 Mn6 N4 85.41(11) . . ?
O15 Mn6 N4 104.08(11) . . ?
O15 Mn6 N4 171.42(10) 6_556 . ?
O9 Mn7 O9 90.66(15) 6_556 . ?
O9 Mn7 O23 88.17(11) 6_556 6_556 ?
O9 Mn7 O23 178.82(11) . 6_556 ?
O9 Mn7 O23 178.82(10) 6_556 . ?
O9 Mn7 O23 88.17(11) . . ?
O23 Mn7 O23 93.00(15) 6_556 . ?
O9 Mn7 O6 98.87(10) 6_556 6_556 ?
O9 Mn7 O6 91.32(10) . 6_556 ?
O23 Mn7 O6 88.93(9) 6_556 6_556 ?
O23 Mn7 O6 81.09(9) . 6_556 ?
O9 Mn7 O6 91.32(10) 6_556 . ?
O9 Mn7 O6 98.87(10) . . ?
O23 Mn7 O6 81.09(9) 6_556 . ?
O23 Mn7 O6 88.93(9) . . ?
O6 Mn7 O6 165.51(13) 6_556 . ?
C55 N1 C51 120.1(2) . . ?
C55 N1 Mn3 120.27(17) . . ?
C51 N1 Mn3 119.39(18) . . ?
C56 N2 C60 119.3(2) . . ?
C56 N2 Mn4 118.59(16) . . ?
C60 N2 Mn4 122.01(16) . . ?
C65 N3 C61 111.9(2) . . ?
C65 N3 Mn5 116.81(18) . . ?
C61 N3 Mn5 127.20(19) . . ?
C70 N4 C66 119.1(2) . . ?
C70 N4 Mn6 123.0(2) . . ?
C66 N4 Mn6 117.75(17) . . ?
P1 O1 Mn1 123.53(15) . . ?
P1 O2 Mn3 125.37(15) . . ?
P2 O4 Mn1 125.21(16) . . ?
P2 O5 Mn4 129.74(15) . . ?
P2 O6 Mn5 129.96(14) . 6_556 ?
P2 O6 Mn7 129.42(13) . . ?
Mn5 O6 Mn7 98.21(10) 6_556 . ?
P3 O7 Mn4 126.03(15) . . ?
P3 O8 Mn5 122.78(14) . . ?
P3 O9 Mn7 126.72(14) . . ?
P4 O10 Mn2 127.38(15) . . ?
P4 O11 Mn4 126.19(15) . . ?
P4 O12 Mn5 131.93(14) . . ?
P5 O13 Mn2 134.73(14) . . ?
P5 O14 Mn3 131.20(16) . . ?
P5 O15 Mn6 131.33(13) . . ?
P5 O15 Mn6 127.49(13) . 6_556 ?
Mn6 O15 Mn6 96.77(10) . 6_556 ?
C71 O16 Mn1 123.8(2) . . ?
C71 O17 Mn3 130.6(2) . . ?
C78 O18 Mn2 127.8(2) . . ?
C78 O19 Mn3 134.9(2) . . ?
C85 O20 Mn6 134.0(3) . . ?
Mn2 O21 Mn1 100.59(10) . . ?
Mn2 O21 Mn3 126.49(14) . . ?
Mn1 O21 Mn3 123.54(13) . . ?
Mn2 O21 H21A 100.1 . . ?
Mn1 O21 H21A 100.1 . . ?
Mn3 O21 H21A 100.1 . . ?
Mn4 O22 Mn2 128.99(14) . . ?
Mn4 O22 Mn1 134.78(14) . . ?
Mn2 O22 Mn1 95.21(10) . . ?
Mn7 O23 Mn5 101.31(9) . . ?
Mn7 O23 Mn4 119.20(11) . . ?
Mn5 O23 Mn4 115.11(9) . . ?
H1X O1W H1Y 109.5 . . ?
H2X O2W H2Y 109.5 . . ?
H3X O3W H3Y 109.4 . . ?
H4X O4W H4Y 109.5 . . ?
H5X O5W H5Y 109.5 . . ?
H6X O6W H6Y 109.5 . . ?
H7X O7W H7Y 109.5 . . ?
O34W O8W H8Y 105.6 . . ?
O34W O8W H8X 110.1 . . ?
H8Y O8W H8X 105.6 . . ?
H9X O9W H9Y 109.4 . . ?
H10X O10W H10Y 109.5 . . ?
H11X O11W H11Y 109.5 . . ?
H12X O12W H12Y 109.5 . . ?
H13X O13W H13Y 109.8 . . ?
H14X O14W H14Y 109.5 . . ?
H15X O15W H15Y 109.5 . . ?
H16X O16W H16Y 109.5 . . ?
H17X O17W H17Y 109.5 . . ?
H18X O18W H18Y 109.5 . . ?
H19X O19W H19Y 109.5 . . ?
H20X O20W H20Y 106.3 . . ?
H21X O21W H21Y 109.5 . . ?
H22X O22W H22Y 109.5 . . ?
H23X O23W H23Y 109.5 . . ?
H24X O24W H24Y 109.5 . . ?
O36W O25W H25X 99.8 . . ?
O36W O25W H25Y 67.2 . . ?
H25X O25W H25Y 109.5 . . ?
H26X O26W H26Y 109.5 . . ?
H27X O27W H27Y 109.5 . . ?
H28X O28W H28Y 109.5 . . ?
H29X O29W H29Y 109.5 . . ?
H30X O30W H30Y 109.5 . . ?
H31X O31W H31Y 109.5 . . ?
H32X O32W H32Y 109.5 . . ?
H33X O33W H33Y 109.5 . . ?
O8W O34W H34X 81.5 . . ?
O8W O34W H34Y 67.6 . . ?
H34X O34W H34Y 141.00 . . ?
H35X O35W H35Y 109.5 . . ?
O25W O36W H36X 113.5 . . ?
O25W O36W H36Y 104.9 . . ?
H36X O36W H36Y 113.5 . . ?
O3 P1 O1 113.16(15) . . ?
O3 P1 O2 111.81(15) . . ?
O1 P1 O2 112.40(15) . . ?
O3 P1 C1 108.64(12) . . ?
O1 P1 C1 104.58(11) . . ?
O2 P1 C1 105.62(11) . . ?
O4 P2 O5 113.58(15) . . ?
O4 P2 O6 110.83(14) . . ?
O5 P2 O6 109.66(13) . . ?
O4 P2 C11 109.32(11) . . ?
O5 P2 C11 105.54(10) . . ?
O6 P2 C11 107.60(10) . . ?
O8 P3 O7 111.69(14) . . ?
O8 P3 O9 112.72(14) . . ?
O7 P3 O9 112.60(14) . . ?
O8 P3 C21 108.36(12) . . ?
O7 P3 C21 105.17(11) . . ?
O9 P3 C21 105.73(11) . . ?
O12 P4 O11 115.43(14) . . ?
O12 P4 O10 111.40(14) . . ?
O11 P4 O10 108.65(13) . . ?
O12 P4 C31 105.75(12) . . ?
O11 P4 C31 105.29(13) . . ?
O10 P4 C31 110.04(12) . . ?
O14 P5 O13 112.41(14) . . ?
O14 P5 O15 112.62(14) . . ?
O13 P5 O15 109.71(13) . . ?
O14 P5 C41 109.68(12) . . ?
O13 P5 C41 105.67(12) . . ?
O15 P5 C41 106.35(15) . . ?

loop_
_geom_bond_atom_site_label_1
_geom_bond_atom_site_label_2
_geom_bond_distance
_geom_bond_site_symmetry_2
_geom_bond_publ_flag
C1 C2 1.383(5) . ?
C1 C10 1.432(5) . ?
C1 P1 1.828(4) . ?
C2 C3 1.421(5) . ?
C2 H2A 0.9300 . ?
C3 C4 1.400(5) . ?
C3 H3A 0.9300 . ?
C4 C5 1.361(6) . ?
C4 H4A 0.9300 . ?
C5 C10 1.383(5) . ?
C5 C6 1.392(5) . ?
C6 C7 1.367(6) . ?
C6 H6A 0.9300 . ?
C7 C8 1.389(5) . ?
C7 H7A 0.9300 . ?
C8 C9 1.391(5) . ?
C8 H8A 0.9300 . ?
C9 C10 1.391(5) . ?
C9 H9A 0.9300 . ?
C11 C12 1.380(5) . ?
C11 C20 1.425(5) . ?
C11 P2 1.818(4) . ?
C12 C13 1.364(5) . ?
C12 H12A 0.9300 . ?
C13 C14 1.372(6) . ?
C13 H13A 0.9300 . ?
C14 C15 1.378(6) . ?
C14 H14A 0.9300 . ?
C15 C20 1.377(5) . ?
C15 C16 1.393(5) . ?
C16 C17 1.381(6) . ?
C16 H16A 0.9300 . ?
C17 C18 1.460(6) . ?
C17 H17A 0.9300 . ?
C18 C19 1.418(5) . ?
C18 H18E 0.9300 . ?
C19 C20 1.474(5) . ?
C19 H19A 0.9300 . ?
C21 C22 1.320(5) . ?
C21 C30 1.486(5) . ?
C21 P3 1.817(3) . ?
C22 C23 1.367(5) . ?
C22 H22A 0.9300 . ?
C23 C24 1.425(6) . ?
C23 H23A 0.9300 . ?
C24 C25 1.431(6) . ?
C24 H24A 0.9300 . ?
C25 C30 1.321(5) . ?
C25 C26 1.428(6) . ?
C26 C27 1.253(6) . ?
C26 H26A 0.9300 . ?
C27 C28 1.462(6) . ?
C27 H27A 0.9300 . ?
C28 C29 1.338(5) . ?
C28 H28A 0.9300 . ?
C29 C30 1.377(5) . ?
C29 H29A 0.9300 . ?
C31 C32 1.363(5) . ?
C31 C40 1.422(5) . ?
C31 P4 1.831(4) . ?
C32 C33 1.433(5) . ?
C32 H32A 0.9300 . ?
C33 C34 1.353(6) . ?
C33 H33A 0.9300 . ?
C34 C35 1.378(5) . ?
C34 H34A 0.9300 . ?
C35 C36 1.384(6) . ?
C35 C40 1.472(5) . ?
C36 C37 1.328(6) . ?
C36 H36A 0.9300 . ?
C37 C38 1.382(5) . ?
C37 H37A 0.9300 . ?
C38 C39 1.320(5) . ?
C38 H38A 0.9300 . ?
C39 C40 1.425(5) . ?
C39 H39A 0.9300 . ?
C41 C42 1.408(5) . ?
C41 C50 1.477(5) . ?
C41 P5 1.760(4) . ?
C42 C43 1.433(5) . ?
C42 H42A 0.9300 . ?
C43 C44 1.348(6) . ?
C43 H43A 0.9300 . ?
C44 C45 1.433(6) . ?
C44 H44A 0.9300 . ?
C45 C46 1.411(6) . ?
C45 C50 1.427(5) . ?
C46 C47 1.404(6) . ?
C46 H46A 0.9300 . ?
C47 C48 1.417(6) . ?
C47 H47A 0.9300 . ?
C48 C49 1.271(5) . ?
C48 H48A 0.9300 . ?
C49 C50 1.452(5) . ?
C49 H49A 0.9300 . ?
C51 N1 1.332(3) . ?
C51 C52 1.446(5) . ?
C51 H51A 0.9300 . ?
C52 C53 1.292(6) . ?
C52 H52A 0.9300 . ?
C53 C54 1.441(5) . ?
C53 H53A 0.9300 . ?
C54 C55 1.424(5) . ?
C54 H54A 0.9300 . ?
C55 N1 1.267(4) . ?
C55 H55A 0.9300 . ?
C56 N2 1.389(3) . ?
C56 C57 1.390(5) . ?
C56 H56A 0.9300 . ?
C57 C58 1.397(6) . ?
C57 H57A 0.9300 . ?
C58 C59 1.382(6) . ?
C58 H58A 0.9300 . ?
C59 C60 1.378(5) . ?
C59 H59A 0.9300 . ?
C60 N2 1.395(4) . ?
C60 H60A 0.9300 . ?
C61 N3 1.302(4) . ?
C61 C62 1.307(5) . ?
C61 H61A 0.9300 . ?
C62 C63 1.315(6) . ?
C62 H62A 0.9300 . ?
C63 C64 1.422(5) . ?
C63 H63A 0.9300 . ?
C64 C65 1.414(5) . ?
C64 H64A 0.9300 . ?
C65 N3 1.292(4) . ?
C65 H65A 0.9300 . ?
C66 C67 1.369(5) . ?
C66 N4 1.396(4) . ?
C66 H66A 0.9300 . ?
C67 C68 1.348(6) . ?
C67 H67A 0.9300 . ?
C68 C69 1.265(6) . ?
C68 H68A 0.9300 . ?
C69 C70 1.453(5) . ?
C69 H69A 0.9300 . ?
C70 N4 1.282(4) . ?
C70 H70A 0.9300 . ?
C71 O16 1.278(4) . ?
C71 O17 1.292(5) . ?
C71 C72 1.430(5) . ?
C72 C73 1.359(6) . ?
C72 C77 1.459(5) . ?
C73 C74 1.333(6) . ?
C73 H73A 0.9300 . ?
C74 C75 1.378(6) . ?
C74 H74A 0.9300 . ?
C75 C76 1.408(6) . ?
C75 H75A 0.9300 . ?
C76 C77 1.375(6) . ?
C76 H76A 0.9300 . ?
C77 H77A 0.9300 . ?
C78 O19 1.213(4) . ?
C78 O18 1.220(4) . ?
C78 C79 1.488(5) . ?
C79 C84 1.372(5) . ?
C79 C80 1.434(5) . ?
C80 C81 1.400(6) . ?
C80 H80A 0.9300 . ?
C81 C82 1.372(6) . ?
C81 H81A 0.9300 . ?
C82 C83 1.347(6) . ?
C82 H82A 0.9300 . ?
C83 C84 1.391(6) . ?
C83 H83A 0.9300 . ?
C84 H84A 0.9300 . ?
C85 O20 1.249(4) . ?
C85 O20 1.249(4) 6_556 ?
C85 C86 1.443(7) . ?
C86 C87 1.368(5) 6_556 ?
C86 C87 1.368(5) . ?
C87 C88 1.438(6) . ?
C87 H87A 0.9300 . ?
C88 C89 1.373(5) . ?
C88 H88A 0.9300 . ?
C89 C88 1.373(5) 6_556 ?
C89 H89A 0.9301 . ?
Mn1 O21 1.867(3) . ?
Mn1 O4 1.940(3) . ?
Mn1 O22 1.947(3) . ?
Mn1 O1 1.954(3) . ?
Mn1 O16 2.103(3) . ?
Mn1 Mn2 2.8621(19) . ?
Mn2 O21 1.853(3) . ?
Mn2 O10 1.902(3) . ?
Mn2 O13 1.918(3) . ?
Mn2 O22 1.928(3) . ?
Mn2 O18 2.138(3) . ?
Mn3 O2 1.888(3) . ?
Mn3 O21 1.902(2) . ?
Mn3 O19 1.944(3) . ?
Mn3 N1 2.071(3) . ?
Mn3 O14 2.144(3) . ?
Mn3 O17 2.160(3) . ?
Mn4 O5 1.877(3) . ?
Mn4 O22 1.885(2) . ?
Mn4 O11 1.889(3) . ?
Mn4 O7 1.927(3) . ?
Mn4 N2 2.242(3) . ?
Mn4 O23 2.434(3) . ?
Mn5 O12 1.995(3) . ?
Mn5 O8 2.064(3) . ?
Mn5 O6 2.070(3) 6_556 ?
Mn5 N3 2.204(3) . ?
Mn5 O23 2.330(3) . ?
Mn6 O20 2.127(3) . ?
Mn6 O15 2.163(2) . ?
Mn6 O15 2.229(3) 6_556 ?
Mn6 N4 2.295(3) . ?
Mn7 O9 1.887(2) 6_556 ?
Mn7 O9 1.887(2) . ?
Mn7 O23 1.902(2) 6_556 ?
Mn7 O23 1.902(2) . ?
Mn7 O6 2.271(2) 6_556 ?
Mn7 O6 2.271(2) . ?
O1 P1 1.523(3) . ?
O2 P1 1.531(3) . ?
O3 P1 1.480(3) . ?
O4 P2 1.489(3) . ?
O5 P2 1.531(2) . ?
O6 P2 1.533(3) . ?
O6 Mn5 2.070(3) 6_556 ?
O7 P3 1.525(3) . ?
O8 P3 1.499(3) . ?
O9 P3 1.557(3) . ?
O10 P4 1.556(3) . ?
O11 P4 1.549(3) . ?
O12 P4 1.515(2) . ?
O13 P5 1.534(3) . ?
O14 P5 1.505(3) . ?
O15 P5 1.543(3) . ?
O15 Mn6 2.229(3) 6_556 ?
O21 H21A 0.9800 . ?
O1W H1X 0.8499 . ?
O1W H1Y 0.8500 . ?
O2W H2X 0.8500 . ?
O2W H2Y 0.8500 . ?
O3W H3X 0.8502 . ?
O3W H3Y 0.8499 . ?
O4W H4X 0.8497 . ?
O4W H4Y 0.8502 . ?
O5W H5X 0.8498 . ?
O5W H5Y 0.8499 . ?
O6W H6X 0.8504 . ?
O6W H6Y 0.8500 . ?
O7W H7X 0.8500 . ?
O7W H7Y 0.8498 . ?
O8W O34W 1.75(9) . ?
O8W H8Y 0.8500 . ?
O8W H8X 0.8500 . ?
O9W H9X 0.8503 . ?
O9W H9Y 0.8502 . ?
O10W H10X 0.8500 . ?
O10W H10Y 0.8499 . ?
O11W H11X 0.8496 . ?
O11W H11Y 0.8499 . ?
O12W H12X 0.8498 . ?
O12W H12Y 0.8498 . ?
O13W H13X 0.8501 . ?
O13W H13Y 0.8499 . ?
O14W H14X 0.8501 . ?
O14W H14Y 0.8501 . ?
O15W H15X 0.8500 . ?
O15W H15Y 0.8500 . ?
O16W H16X 0.8503 . ?
O16W H16Y 0.8501 . ?
O17W H17X 0.8500 . ?
O17W H17Y 0.8501 . ?
O18W H18X 0.8500 . ?
O18W H18Y 0.8500 . ?
O19W H19X 0.8499 . ?
O19W H19Y 0.8499 . ?
O20W H20X 0.8502 . ?
O20W H20Y 0.8499 . ?
O21W H21X 0.8500 . ?
O21W H21Y 0.8501 . ?
O22W H22X 0.8499 . ?
O22W H22Y 0.8501 . ?
O23W H23X 0.8500 . ?
O23W H23Y 0.8499 . ?
O24W H24X 0.8501 . ?
O24W H24Y 0.8499 . ?
O25W O36W 1.704(11) . ?
O25W H25X 0.8501 . ?
O25W H25Y 0.8501 . ?
O26W H26X 0.8500 . ?
O26W H26Y 0.8501 . ?
O27W H27X 0.8499 . ?
O27W H27Y 0.8501 . ?
O28W H28X 0.8500 . ?
O28W H28Y 0.8500 . ?
O29W H29X 0.8498 . ?
O29W H29Y 0.8499 . ?
O30W H30X 0.8498 . ?
O30W H30Y 0.8499 . ?
O31W H31X 0.8499 . ?
O31W H31Y 0.8499 . ?
O32W H32X 0.8499 . ?
O32W H32Y 0.8499 . ?
O33W H33X 0.8499 . ?
O33W H33Y 0.8501 . ?
O34W H34X 0.9186 . ?
O34W H34Y 0.7446 . ?
O35W H35X 0.8500 . ?
O35W H35Y 0.8500 . ?
O36W H36X 0.8499 . ?
O36W H36Y 0.8501 . ?

loop_
_geom_torsion_atom_site_label_1
_geom_torsion_atom_site_label_2
_geom_torsion_atom_site_label_3
_geom_torsion_atom_site_label_4
_geom_torsion
_geom_torsion_site_symmetry_1
_geom_torsion_site_symmetry_2
_geom_torsion_site_symmetry_3
_geom_torsion_site_symmetry_4
_geom_torsion_publ_flag
C10 C1 C2 C3 0.4(5) . . . . ?
P1 C1 C2 C3 -174.5(3) . . . . ?
C1 C2 C3 C4 4.5(5) . . . . ?
C2 C3 C4 C5 -5.5(5) . . . . ?
C3 C4 C5 C10 1.2(6) . . . . ?
C3 C4 C5 C6 -177.5(3) . . . . ?
C4 C5 C6 C7 179.8(4) . . . . ?
C10 C5 C6 C7 1.1(5) . . . . ?
C5 C6 C7 C8 -1.3(6) . . . . ?
C6 C7 C8 C9 1.9(6) . . . . ?
C7 C8 C9 C10 -2.2(5) . . . . ?
C4 C5 C10 C9 179.8(3) . . . . ?
C6 C5 C10 C9 -1.4(5) . . . . ?
C4 C5 C10 C1 4.1(5) . . . . ?
C6 C5 C10 C1 -177.1(3) . . . . ?
C8 C9 C10 C5 1.9(5) . . . . ?
C8 C9 C10 C1 177.6(3) . . . . ?
C2 C1 C10 C5 -4.9(5) . . . . ?
P1 C1 C10 C5 169.7(3) . . . . ?
C2 C1 C10 C9 179.3(3) . . . . ?
P1 C1 C10 C9 -6.0(5) . . . . ?
C20 C11 C12 C13 -1.1(5) . . . . ?
P2 C11 C12 C13 175.2(3) . . . . ?
C11 C12 C13 C14 1.3(6) . . . . ?
C12 C13 C14 C15 -0.3(6) . . . . ?
C13 C14 C15 C20 -0.8(6) . . . . ?
C13 C14 C15 C16 179.0(4) . . . . ?
C20 C15 C16 C17 -10.7(6) . . . . ?
C14 C15 C16 C17 169.5(4) . . . . ?
C15 C16 C17 C18 13.0(7) . . . . ?
C16 C17 C18 C19 -5.1(6) . . . . ?
C17 C18 C19 C20 -4.0(6) . . . . ?
C14 C15 C20 C11 1.0(5) . . . . ?
C16 C15 C20 C11 -178.8(3) . . . . ?
C14 C15 C20 C19 -179.0(4) . . . . ?
C16 C15 C20 C19 1.2(6) . . . . ?
C12 C11 C20 C15 0.0(5) . . . . ?
P2 C11 C20 C15 -176.2(3) . . . . ?
C12 C11 C20 C19 179.9(3) . . . . ?
P2 C11 C20 C19 3.8(5) . . . . ?
C18 C19 C20 C15 6.1(6) . . . . ?
C18 C19 C20 C11 -173.9(4) . . . . ?
C30 C21 C22 C23 1.4(6) . . . . ?
P3 C21 C22 C23 176.7(3) . . . . ?
C21 C22 C23 C24 -3.7(6) . . . . ?
C22 C23 C24 C25 2.5(6) . . . . ?
C23 C24 C25 C30 1.2(6) . . . . ?
C23 C24 C25 C26 -179.1(4) . . . . ?
C30 C25 C26 C27 0.4(6) . . . . ?
C24 C25 C26 C27 -179.3(4) . . . . ?
C25 C26 C27 C28 -0.5(6) . . . . ?
C26 C27 C28 C29 -1.0(6) . . . . ?
C27 C28 C29 C30 2.8(6) . . . . ?
C26 C25 C30 C29 1.3(6) . . . . ?
C24 C25 C30 C29 -179.0(4) . . . . ?
C26 C25 C30 C21 176.9(4) . . . . ?
C24 C25 C30 C21 -3.4(6) . . . . ?
C28 C29 C30 C25 -3.0(6) . . . . ?
C28 C29 C30 C21 -178.4(4) . . . . ?
C22 C21 C30 C25 2.3(6) . . . . ?
P3 C21 C30 C25 -172.8(3) . . . . ?
C22 C21 C30 C29 177.7(4) . . . . ?
P3 C21 C30 C29 2.6(5) . . . . ?
C40 C31 C32 C33 -0.2(5) . . . . ?
P4 C31 C32 C33 168.4(3) . . . . ?
C31 C32 C33 C34 -0.1(5) . . . . ?
C32 C33 C34 C35 -2.1(6) . . . . ?
C33 C34 C35 C36 179.1(4) . . . . ?
C33 C34 C35 C40 4.3(6) . . . . ?
C34 C35 C36 C37 -178.7(4) . . . . ?
C40 C35 C36 C37 -3.7(6) . . . . ?
C35 C36 C37 C38 4.8(6) . . . . ?
C36 C37 C38 C39 -4.3(6) . . . . ?
C37 C38 C39 C40 3.1(6) . . . . ?
C32 C31 C40 C39 -179.5(4) . . . . ?
P4 C31 C40 C39 12.0(5) . . . . ?
C32 C31 C40 C35 2.4(5) . . . . ?
P4 C31 C40 C35 -166.0(3) . . . . ?
C38 C39 C40 C31 -179.9(4) . . . . ?
C38 C39 C40 C35 -1.9(6) . . . . ?
C34 C35 C40 C31 -4.4(5) . . . . ?
C36 C35 C40 C31 -179.8(3) . . . . ?
C34 C35 C40 C39 177.4(4) . . . . ?
C36 C35 C40 C39 2.0(5) . . . . ?
C50 C41 C42 C43 -0.8(5) . . . . ?
P5 C41 C42 C43 178.8(3) . . . . ?
C41 C42 C43 C44 4.9(6) . . . . ?
C42 C43 C44 C45 -8.0(6) . . . . ?
C43 C44 C45 C46 -173.2(4) . . . . ?
C43 C44 C45 C50 7.4(6) . . . . ?
C50 C45 C46 C47 2.5(6) . . . . ?
C44 C45 C46 C47 -176.9(4) . . . . ?
C45 C46 C47 C48 -3.5(6) . . . . ?
C46 C47 C48 C49 4.9(6) . . . . ?
C47 C48 C49 C50 -5.2(6) . . . . ?
C46 C45 C50 C49 -2.8(5) . . . . ?
C44 C45 C50 C49 176.6(4) . . . . ?
C46 C45 C50 C41 177.1(4) . . . . ?
C44 C45 C50 C41 -3.5(5) . . . . ?
C48 C49 C50 C45 4.3(6) . . . . ?
C48 C49 C50 C41 -175.6(4) . . . . ?
C42 C41 C50 C45 0.2(5) . . . . ?
P5 C41 C50 C45 -179.3(3) . . . . ?
C42 C41 C50 C49 -179.9(3) . . . . ?
P5 C41 C50 C49 0.6(5) . . . . ?
N1 C51 C52 C53 3.3(5) . . . . ?
C51 C52 C53 C54 -1.2(5) . . . . ?
C52 C53 C54 C55 -2.6(5) . . . . ?
C53 C54 C55 N1 4.9(5) . . . . ?
N2 C56 C57 C58 0.3(6) . . . . ?
C56 C57 C58 C59 -0.5(6) . . . . ?
C57 C58 C59 C60 0.6(6) . . . . ?
C58 C59 C60 N2 -0.5(6) . . . . ?
N3 C61 C62 C63 4.2(7) . . . . ?
C61 C62 C63 C64 2.1(6) . . . . ?
C62 C63 C64 C65 -2.5(6) . . . . ?
C63 C64 C65 N3 -2.9(5) . . . . ?
N4 C66 C67 C68 1.1(5) . . . . ?
C66 C67 C68 C69 -0.8(7) . . . . ?
C67 C68 C69 C70 3.4(7) . . . . ?
C68 C69 C70 N4 -6.8(5) . . . . ?
O16 C71 C72 C73 2.7(6) . . . . ?
O17 C71 C72 C73 -175.8(4) . . . . ?
O16 C71 C72 C77 -168.1(4) . . . . ?
O17 C71 C72 C77 13.5(6) . . . . ?
C71 C72 C73 C74 -178.8(4) . . . . ?
C77 C72 C73 C74 -8.0(6) . . . . ?
C72 C73 C74 C75 7.3(7) . . . . ?
C73 C74 C75 C76 -7.6(8) . . . . ?
C74 C75 C76 C77 8.9(6) . . . . ?
C75 C76 C77 C72 -10.9(7) . . . . ?
C73 C72 C77 C76 10.6(6) . . . . ?
C71 C72 C77 C76 -178.1(4) . . . . ?
O19 C78 C79 C84 -153.8(4) . . . . ?
O18 C78 C79 C84 21.1(6) . . . . ?
O19 C78 C79 C80 30.4(6) . . . . ?
O18 C78 C79 C80 -154.7(4) . . . . ?
C84 C79 C80 C81 4.3(6) . . . . ?
C78 C79 C80 C81 -179.7(4) . . . . ?
C79 C80 C81 C82 -6.2(7) . . . . ?
C80 C81 C82 C83 3.4(8) . . . . ?
C81 C82 C83 C84 1.3(7) . . . . ?
C80 C79 C84 C83 0.3(7) . . . . ?
C78 C79 C84 C83 -175.6(4) . . . . ?
C82 C83 C84 C79 -3.2(7) . . . . ?
O20 C85 C86 C87 176.3(2) . . . 6_556 ?
O20 C85 C86 C87 -3.7(2) 6_556 . . 6_556 ?
O20 C85 C86 C87 -3.7(2) . . . . ?
O20 C85 C86 C87 176.3(2) 6_556 . . . ?
C87 C86 C87 C88 -2.8(3) 6_556 . . . ?
C85 C86 C87 C88 177.2(3) . . . . ?
C86 C87 C88 C89 5.7(6) . . . . ?
C87 C88 C89 C88 -2.5(3) . . . 6_556 ?
O4 Mn1 Mn2 O21 168.85(16) . . . . ?
O22 Mn1 Mn2 O21 -170.29(14) . . . . ?
O1 Mn1 Mn2 O21 23.47(14) . . . . ?
O16 Mn1 Mn2 O21 -84.08(13) . . . . ?
O21 Mn1 Mn2 O10 -168.53(15) . . . . ?
O4 Mn1 Mn2 O10 0.32(17) . . . . ?
O22 Mn1 Mn2 O10 21.17(14) . . . . ?
O1 Mn1 Mn2 O10 -145.07(14) . . . . ?
O16 Mn1 Mn2 O10 107.39(13) . . . . ?
O21 Mn1 Mn2 O13 -34.89(14) . . . . ?
O4 Mn1 Mn2 O13 133.96(15) . . . . ?
O22 Mn1 Mn2 O13 154.81(13) . . . . ?
O1 Mn1 Mn2 O13 -11.43(14) . . . . ?
O16 Mn1 Mn2 O13 -118.97(12) . . . . ?
O21 Mn1 Mn2 O22 170.29(14) . . . . ?
O4 Mn1 Mn2 O22 -20.86(15) . . . . ?
O1 Mn1 Mn2 O22 -166.24(14) . . . . ?
O16 Mn1 Mn2 O22 86.21(12) . . . . ?
O21 Mn1 Mn2 O18 78.66(12) . . . . ?
O4 Mn1 Mn2 O18 -112.49(14) . . . . ?
O22 Mn1 Mn2 O18 -91.63(12) . . . . ?
O1 Mn1 Mn2 O18 102.13(12) . . . . ?
O16 Mn1 Mn2 O18 -5.42(10) . . . . ?
C54 C55 N1 C51 -2.9(4) . . . . ?
C54 C55 N1 Mn3 -177.0(3) . . . . ?
C52 C51 N1 C55 -1.2(4) . . . . ?
C52 C51 N1 Mn3 173.0(2) . . . . ?
O2 Mn3 N1 C55 -129.9(2) . . . . ?
O19 Mn3 N1 C55 52.8(2) . . . . ?
O14 Mn3 N1 C55 -36.1(2) . . . . ?
O17 Mn3 N1 C55 136.9(2) . . . . ?
O2 Mn3 N1 C51 55.9(2) . . . . ?
O19 Mn3 N1 C51 -121.4(2) . . . . ?
O14 Mn3 N1 C51 149.7(2) . . . . ?
O17 Mn3 N1 C51 -37.3(2) . . . . ?
C57 C56 N2 C60 -0.3(4) . . . . ?
C57 C56 N2 Mn4 176.9(3) . . . . ?
C59 C60 N2 C56 0.4(5) . . . . ?
C59 C60 N2 Mn4 -176.7(3) . . . . ?
O5 Mn4 N2 C56 39.39(19) . . . . ?
O22 Mn4 N2 C56 132.68(19) . . . . ?
O11 Mn4 N2 C56 -136.3(2) . . . . ?
O7 Mn4 N2 C56 -47.2(2) . . . . ?
O5 Mn4 N2 C60 -143.5(2) . . . . ?
O22 Mn4 N2 C60 -50.2(2) . . . . ?
O11 Mn4 N2 C60 40.8(2) . . . . ?
O7 Mn4 N2 C60 130.0(2) . . . . ?
C64 C65 N3 C61 7.9(4) . . . . ?
C64 C65 N3 Mn5 166.9(3) . . . . ?
C62 C61 N3 C65 -8.8(5) . . . . ?
C62 C61 N3 Mn5 -165.1(3) . . . . ?
O12 Mn5 N3 C65 -43.0(2) . . . . ?
O8 Mn5 N3 C65 -136.3(2) . . . . ?
O6 Mn5 N3 C65 136.2(2) 6_556 . . . ?
O12 Mn5 N3 C61 112.4(2) . . . . ?
O8 Mn5 N3 C61 19.0(2) . . . . ?
O6 Mn5 N3 C61 -68.5(3) 6_556 . . . ?
C69 C70 N4 C66 7.4(4) . . . . ?
C69 C70 N4 Mn6 -168.6(2) . . . . ?
C67 C66 N4 C70 -4.6(4) . . . . ?
C67 C66 N4 Mn6 171.6(3) . . . . ?
O20 Mn6 N4 C70 18.4(2) . . . . ?
O15 Mn6 N4 C70 -73.6(2) . . . . ?
O20 Mn6 N4 C66 -157.6(2) . . . . ?
O15 Mn6 N4 C66 110.34(19) . . . . ?
O21 Mn1 O1 P1 23.56(18) . . . . ?
O4 Mn1 O1 P1 -148.50(18) . . . . ?
O22 Mn1 O1 P1 -30.1(5) . . . . ?
O16 Mn1 O1 P1 120.90(18) . . . . ?
Mn2 Mn1 O1 P1 8.9(2) . . . . ?
O21 Mn3 O2 P1 24.63(18) . . . . ?
N1 Mn3 O2 P1 -157.11(18) . . . . ?
O14 Mn3 O2 P1 116.26(17) . . . . ?
O17 Mn3 O2 P1 -72.00(18) . . . . ?
O22 Mn1 O4 P2 -12.1(2) . . . . ?
O1 Mn1 O4 P2 154.89(19) . . . . ?
O16 Mn1 O4 P2 -110.34(19) . . . . ?
Mn2 Mn1 O4 P2 1.8(3) . . . . ?
O22 Mn4 O5 P2 26.62(19) . . . . ?
O11 Mn4 O5 P2 152.1(5) . . . . ?
O7 Mn4 O5 P2 -139.0(2) . . . . ?
N2 Mn4 O5 P2 127.1(2) . . . . ?
O23 Mn4 O5 P2 -54.28(19) . . . . ?
O9 Mn7 O6 P2 122.9(2) 6_556 . . . ?
O9 Mn7 O6 P2 32.0(2) . . . . ?
O23 Mn7 O6 P2 -149.2(2) 6_556 . . . ?
O23 Mn7 O6 P2 -56.0(2) . . . . ?
O6 Mn7 O6 P2 -102.21(18) 6_556 . . . ?
O9 Mn7 O6 Mn5 -73.64(12) 6_556 . . 6_556 ?
O9 Mn7 O6 Mn5 -164.51(10) . . . 6_556 ?
O23 Mn7 O6 Mn5 14.30(10) 6_556 . . 6_556 ?
O23 Mn7 O6 Mn5 107.51(11) . . . 6_556 ?
O5 Mn4 O7 P3 80.70(18) . . . . ?
O22 Mn4 O7 P3 -11.6(6) . . . . ?
O11 Mn4 O7 P3 -108.68(19) . . . . ?
N2 Mn4 O7 P3 167.87(18) . . . . ?
O23 Mn4 O7 P3 -12.36(17) . . . . ?
O12 Mn5 O8 P3 96.44(17) . . . . ?
O6 Mn5 O8 P3 -71.77(16) 6_556 . . . ?
N3 Mn5 O8 P3 -177.95(17) . . . . ?
O23 Mn5 O8 P3 4.70(16) . . . . ?
O9 Mn7 O9 P3 158.2(2) 6_556 . . . ?
O6 Mn7 O9 P3 59.31(18) 6_556 . . . ?
O6 Mn7 O9 P3 -110.36(18) . . . . ?
O22 Mn2 O10 P4 -42.16(19) . . . . ?
O18 Mn2 O10 P4 59.80(18) . . . . ?
Mn1 Mn2 O10 P4 -56.5(2) . . . . ?
O5 Mn4 O11 P4 169.4(5) . . . . ?
O22 Mn4 O11 P4 -64.97(17) . . . . ?
O7 Mn4 O11 P4 100.81(17) . . . . ?
N2 Mn4 O11 P4 -165.37(18) . . . . ?
O23 Mn4 O11 P4 15.96(18) . . . . ?
O8 Mn5 O12 P4 -92.6(2) . . . . ?
O6 Mn5 O12 P4 2.3(6) 6_556 . . . ?
N3 Mn5 O12 P4 178.4(2) . . . . ?
O23 Mn5 O12 P4 -7.2(2) . . . . ?
O21 Mn2 O13 P5 44.8(2) . . . . ?
O10 Mn2 O13 P5 -142.2(2) . . . . ?
O22 Mn2 O13 P5 120.8(3) . . . . ?
O18 Mn2 O13 P5 -49.3(2) . . . . ?
Mn1 Mn2 O13 P5 66.4(2) . . . . ?
O2 Mn3 O14 P5 -120.5(2) . . . . ?
O21 Mn3 O14 P5 -30.3(2) . . . . ?
O19 Mn3 O14 P5 65.1(2) . . . . ?
N1 Mn3 O14 P5 151.0(2) . . . . ?
O17 Mn3 O14 P5 110.5(5) . . . . ?
O20 Mn6 O15 P5 -140.32(17) . . . . ?
O15 Mn6 O15 P5 134.13(13) 6_556 . . . ?
N4 Mn6 O15 P5 -54.29(19) . . . . ?
O20 Mn6 O15 Mn6 62.66(10) . . . 6_556 ?
O15 Mn6 O15 Mn6 -22.89(11) 6_556 . . 6_556 ?
N4 Mn6 O15 Mn6 148.69(10) . . . 6_556 ?
O17 C71 O16 Mn1 -22.6(6) . . . . ?
C72 C71 O16 Mn1 158.9(3) . . . . ?
O21 Mn1 O16 C71 51.2(3) . . . . ?
O4 Mn1 O16 C71 -129.5(3) . . . . ?
O22 Mn1 O16 C71 133.4(3) . . . . ?
O1 Mn1 O16 C71 -39.5(3) . . . . ?
Mn2 Mn1 O16 C71 90.9(3) . . . . ?
O16 C71 O17 Mn3 -18.4(6) . . . . ?
C72 C71 O17 Mn3 159.9(3) . . . . ?
O2 Mn3 O17 C71 110.1(3) . . . . ?
O21 Mn3 O17 C71 19.6(3) . . . . ?
O19 Mn3 O17 C71 -75.2(3) . . . . ?
N1 Mn3 O17 C71 -161.6(3) . . . . ?
O14 Mn3 O17 C71 -120.9(6) . . . . ?
O19 C78 O18 Mn2 -11.9(6) . . . . ?
C79 C78 O18 Mn2 173.9(3) . . . . ?
O21 Mn2 O18 C78 -17.3(3) . . . . ?
O10 Mn2 O18 C78 161.0(3) . . . . ?
O13 Mn2 O18 C78 76.4(3) . . . . ?
O22 Mn2 O18 C78 -100.0(3) . . . . ?
Mn1 Mn2 O18 C78 -56.4(3) . . . . ?
O18 C78 O19 Mn3 24.7(7) . . . . ?
C79 C78 O19 Mn3 -161.1(3) . . . . ?
N1 Mn3 O19 C78 179.8(4) . . . . ?
O14 Mn3 O19 C78 -93.4(4) . . . . ?
O17 Mn3 O19 C78 94.2(4) . . . . ?
O20 C85 O20 Mn6 -10.37(15) 6_556 . . . ?
C86 C85 O20 Mn6 169.63(15) . . . . ?
O15 Mn6 O20 C85 -23.2(3) . . . . ?
O15 Mn6 O20 C85 55.0(2) 6_556 . . . ?
N4 Mn6 O20 C85 -127.1(3) . . . . ?
O22 Mn2 O21 Mn1 -6.62(10) . . . . ?
O18 Mn2 O21 Mn1 -107.53(10) . . . . ?
O22 Mn2 O21 Mn3 140.24(16) . . . . ?
O18 Mn2 O21 Mn3 39.33(15) . . . . ?
Mn1 Mn2 O21 Mn3 146.9(2) . . . . ?
O1 Mn1 O21 Mn2 -161.50(11) . . . . ?
O16 Mn1 O21 Mn2 103.68(10) . . . . ?
O1 Mn1 O21 Mn3 50.32(16) . . . . ?
O16 Mn1 O21 Mn3 -44.50(15) . . . . ?
Mn2 Mn1 O21 Mn3 -148.2(2) . . . . ?
O2 Mn3 O21 Mn2 148.30(15) . . . . ?
O19 Mn3 O21 Mn2 -34.27(16) . . . . ?
O17 Mn3 O21 Mn2 -118.62(15) . . . . ?
O2 Mn3 O21 Mn1 -71.85(15) . . . . ?
O19 Mn3 O21 Mn1 105.58(15) . . . . ?
O17 Mn3 O21 Mn1 21.23(16) . . . . ?
O5 Mn4 O22 Mn2 -174.76(15) . . . . ?
O11 Mn4 O22 Mn2 13.42(15) . . . . ?
O7 Mn4 O22 Mn2 -83.4(5) . . . . ?
N2 Mn4 O22 Mn2 97.20(15) . . . . ?
O23 Mn4 O22 Mn2 -82.57(14) . . . . ?
O5 Mn4 O22 Mn1 19.70(17) . . . . ?
O11 Mn4 O22 Mn1 -152.12(17) . . . . ?
O7 Mn4 O22 Mn1 111.1(4) . . . . ?
N2 Mn4 O22 Mn1 -68.34(18) . . . . ?
O23 Mn4 O22 Mn1 111.89(17) . . . . ?
O21 Mn2 O22 Mn4 -163.48(16) . . . . ?
O10 Mn2 O22 Mn4 24.12(16) . . . . ?
O13 Mn2 O22 Mn4 118.5(3) . . . . ?
O18 Mn2 O22 Mn4 -71.39(15) . . . . ?
Mn1 Mn2 O22 Mn4 -169.7(2) . . . . ?
O21 Mn2 O22 Mn1 6.27(9) . . . . ?
O10 Mn2 O22 Mn1 -166.13(9) . . . . ?
O13 Mn2 O22 Mn1 -71.7(3) . . . . ?
O18 Mn2 O22 Mn1 98.36(10) . . . . ?
O21 Mn1 O22 Mn4 162.53(18) . . . . ?
O4 Mn1 O22 Mn4 -25.29(18) . . . . ?
O1 Mn1 O22 Mn4 -142.9(4) . . . . ?
O16 Mn1 O22 Mn4 66.31(17) . . . . ?
Mn2 Mn1 O22 Mn4 168.8(2) . . . . ?
O21 Mn1 O22 Mn2 -6.23(9) . . . . ?
O4 Mn1 O22 Mn2 165.94(10) . . . . ?
O1 Mn1 O22 Mn2 48.4(4) . . . . ?
O16 Mn1 O22 Mn2 -102.45(10) . . . . ?
O23 Mn7 O23 Mn5 -101.24(10) 6_556 . . . ?
O6 Mn7 O23 Mn5 -12.80(9) 6_556 . . . ?
O6 Mn7 O23 Mn5 177.74(9) . . . . ?
O23 Mn7 O23 Mn4 131.34(15) 6_556 . . . ?
O6 Mn7 O23 Mn4 -140.21(13) 6_556 . . . ?
O6 Mn7 O23 Mn4 50.33(12) . . . . ?
O12 Mn5 O23 Mn7 -167.68(11) . . . . ?
O8 Mn5 O23 Mn7 -74.58(12) . . . . ?
O6 Mn5 O23 Mn7 14.30(10) 6_556 . . . ?
O8 Mn5 O23 Mn4 55.45(11) . . . . ?
O6 Mn5 O23 Mn4 144.33(12) 6_556 . . . ?
O22 Mn4 O23 Mn7 -112.73(14) . . . . ?
O11 Mn4 O23 Mn7 156.09(13) . . . . ?
O7 Mn4 O23 Mn7 67.07(13) . . . . ?
O22 Mn4 O23 Mn5 126.60(12) . . . . ?
O11 Mn4 O23 Mn5 35.42(12) . . . . ?
O7 Mn4 O23 Mn5 -53.60(11) . . . . ?
Mn1 O1 P1 O2 -64.0(2) . . . . ?
Mn1 O1 P1 C1 -178.07(13) . . . . ?
Mn3 O2 P1 O3 -97.62(19) . . . . ?
Mn3 O2 P1 O1 30.9(2) . . . . ?
Mn3 O2 P1 C1 144.39(13) . . . . ?
C2 C1 P1 O3 117.8(2) . . . . ?
C10 C1 P1 O3 -57.0(3) . . . . ?
C2 C1 P1 O1 -3.4(3) . . . . ?
C10 C1 P1 O1 -178.1(2) . . . . ?
C2 C1 P1 O2 -122.1(3) . . . . ?
C10 C1 P1 O2 63.1(3) . . . . ?
Mn1 O4 P2 O5 49.3(2) . . . . ?
Mn1 O4 P2 O6 -74.7(2) . . . . ?
Mn1 O4 P2 C11 166.87(13) . . . . ?
Mn4 O5 P2 O4 -62.0(2) . . . . ?
Mn4 O5 P2 O6 62.7(2) . . . . ?
Mn4 O5 P2 C11 178.29(14) . . . . ?
Mn5 O6 P2 O4 -25.0(2) 6_556 . . . ?
Mn7 O6 P2 O4 133.42(18) . . . . ?
Mn5 O6 P2 O5 -151.23(17) 6_556 . . . ?
Mn7 O6 P2 O5 7.2(2) . . . . ?
Mn5 O6 P2 C11 94.45(17) 6_556 . . . ?
Mn7 O6 P2 C11 -107.09(16) . . . . ?
C12 C11 P2 O4 125.3(3) . . . . ?
C20 C11 P2 O4 -58.6(3) . . . . ?
C12 C11 P2 O5 -112.1(3) . . . . ?
C20 C11 P2 O5 64.0(3) . . . . ?
C12 C11 P2 O6 4.9(3) . . . . ?
C20 C11 P2 O6 -179.0(3) . . . . ?
Mn5 O8 P3 O7 -75.56(19) . . . . ?
Mn5 O8 P3 O9 52.40(19) . . . . ?
Mn5 O8 P3 C21 169.05(11) . . . . ?
Mn4 O7 P3 O8 82.9(2) . . . . ?
Mn4 O7 P3 O9 -45.1(2) . . . . ?
Mn4 O7 P3 C21 -159.74(14) . . . . ?
Mn7 O9 P3 O8 -48.7(2) . . . . ?
Mn7 O9 P3 O7 78.7(2) . . . . ?
Mn7 O9 P3 C21 -166.94(13) . . . . ?
C22 C21 P3 O8 0.7(3) . . . . ?
C30 C21 P3 O8 176.0(2) . . . . ?
C22 C21 P3 O7 -118.8(3) . . . . ?
C30 C21 P3 O7 56.4(3) . . . . ?
C22 C21 P3 O9 121.8(3) . . . . ?
C30 C21 P3 O9 -62.9(3) . . . . ?
Mn5 O12 P4 O11 64.2(2) . . . . ?
Mn5 O12 P4 O10 -60.4(2) . . . . ?
Mn5 O12 P4 C31 -179.89(15) . . . . ?
Mn4 O11 P4 O12 -68.5(2) . . . . ?
Mn4 O11 P4 O10 57.4(2) . . . . ?
Mn4 O11 P4 C31 175.29(12) . . . . ?
Mn2 O10 P4 O12 138.28(16) . . . . ?
Mn2 O10 P4 O11 10.0(2) . . . . ?
Mn2 O10 P4 C31 -104.77(16) . . . . ?
C32 C31 P4 O12 -121.1(3) . . . . ?
C40 C31 P4 O12 47.8(3) . . . . ?
C32 C31 P4 O11 1.6(3) . . . . ?
C40 C31 P4 O11 170.5(3) . . . . ?
C32 C31 P4 O10 118.5(3) . . . . ?
C40 C31 P4 O10 -72.6(3) . . . . ?
Mn3 O14 P5 O13 21.4(2) . . . . ?
Mn3 O14 P5 O15 145.97(17) . . . . ?
Mn3 O14 P5 C41 -95.82(19) . . . . ?
Mn2 O13 P5 O14 -31.2(3) . . . . ?
Mn2 O13 P5 O15 -157.32(18) . . . . ?
Mn2 O13 P5 C41 88.4(2) . . . . ?
Mn6 O15 P5 O14 175.50(16) . . . . ?
Mn6 O15 P5 O14 -33.7(2) 6_556 . . . ?
Mn6 O15 P5 O13 -58.5(2) . . . . ?
Mn6 O15 P5 O13 92.27(17) 6_556 . . . ?
Mn6 O15 P5 C41 55.34(17) . . . . ?
Mn6 O15 P5 C41 -153.90(11) 6_556 . . . ?
C42 C41 P5 O14 120.9(3) . . . . ?
C50 C41 P5 O14 -59.6(3) . . . . ?
C42 C41 P5 O13 -0.5(3) . . . . ?
C50 C41 P5 O13 179.0(3) . . . . ?
C42 C41 P5 O15 -117.1(3) . . . . ?
C50 C41 P5 O15 62.4(3) . . . . ?
